data_7034716
loop_
_publ_author_name
'Gupta, Sandeep K.'
'Dar, Aijaz A.'
'Rajeshkumar, Thayalan'
'Kuppuswamy, Subramaniam'
'Langley, Stuart K.'
'Murray, Keith S.'
'Rajaraman, Gopalan'
'Murugavel, Ramaswamy'

_publ_section_title
;
 Discrete {Gd(III)4M} (M = Gd(III) or Co(II)) pentanuclear complexes: a
 new class of metal-organophosphate molecular coolers.
;
_journal_issue 13
_journal_name_full 'Dalton transactions (Cambridge, England : 2003)'
_journal_page_first 5961
_journal_page_last 5965
_journal_paper_doi 10.1039/c4dt03655g
_journal_volume 44
_journal_year 2015
_chemical_formula_sum 'C84 H157 Gd5 N2 O47 P6'
_chemical_formula_weight 2919.18
_chemical_name_systematic
;
 ?
;
_space_group_crystal_system triclinic
_space_group_IT_number 2
_space_group_name_Hall '-P 1'
_space_group_name_H-M_alt 'P -1'
_symmetry_space_group_name_Hall '-P 1'
_symmetry_space_group_name_H-M 'P -1'
_atom_sites_solution_hydrogens mixed
_audit_creation_method SHELXL-2012
_audit_update_record
;
2015-02-18 deposited with the CCDC.
2015-02-18 downloaded from the CCDC.
;
_cell_angle_alpha 99.378(3)
_cell_angle_beta 90.744(4)
_cell_angle_gamma 105.488(3)
_cell_formula_units_Z 2
_cell_length_a 14.110(3)
_cell_length_b 16.918(3)
_cell_length_c 25.380(4)
_cell_measurement_reflns_used 11664
_cell_measurement_temperature 150(2)
_cell_measurement_theta_max 29.1
_cell_measurement_theta_min 2.2
_cell_volume 5750.3(18)
_computing_cell_refinement
;
CrystalClear-SM Expert 2.0 r3 (Rigaku, 2009)
;
_computing_data_collection
;
CrystalClear-SM Expert 2.0 r3 (Rigaku, 2009)
;
_computing_data_reduction
;
CrystalClear-SM Expert 2.0 r3 (Rigaku, 2009)
;
_computing_molecular_graphics 'CrystalStructure 4.0 (Rigaku, 2010)'
_computing_publication_material 'CrystalStructure 4.0'
_computing_structure_refinement 'SHELXL-2012 (Sheldrick, 2012)'
_computing_structure_solution 'SHELXS97 (Sheldrick, 2008)'
_diffrn_ambient_temperature 150(2)
_diffrn_detector_area_resol_mean 28.5714
_diffrn_measured_fraction_theta_full 0.989
_diffrn_measured_fraction_theta_max 0.988
_diffrn_measurement_device_type 'Rigaku Saturn724+'
_diffrn_measurement_method 'profile data from \w-scans'
_diffrn_radiation_type MoK\a
_diffrn_radiation_wavelength 0.71075
_diffrn_reflns_av_R_equivalents 0.0441
_diffrn_reflns_av_unetI/netI 0.0624
_diffrn_reflns_Laue_measured_fraction_full 0.989
_diffrn_reflns_Laue_measured_fraction_max 0.988
_diffrn_reflns_limit_h_max 17
_diffrn_reflns_limit_h_min -14
_diffrn_reflns_limit_k_max 20
_diffrn_reflns_limit_k_min -20
_diffrn_reflns_limit_l_max 30
_diffrn_reflns_limit_l_min -29
_diffrn_reflns_number 45450
_diffrn_reflns_point_group_measured_fraction_full 0.989
_diffrn_reflns_point_group_measured_fraction_max 0.988
_diffrn_reflns_theta_full 25.242
_diffrn_reflns_theta_max 25.500
_diffrn_reflns_theta_min 2.213
_diffrn_source 'Sealed Tube'
_exptl_absorpt_coefficient_mu 3.012
_exptl_absorpt_correction_T_max 0.923
_exptl_absorpt_correction_T_min 0.871
_exptl_absorpt_correction_type multi-scan
_exptl_absorpt_process_details 'REQAB (Rigaku, 1998)'
_exptl_crystal_colour colourless
_exptl_crystal_density_diffrn 1.686
_exptl_crystal_description block
_exptl_crystal_F_000 2922
_exptl_crystal_size_max 0.12
_exptl_crystal_size_mid 0.15
_exptl_crystal_size_min 0.25
_refine_diff_density_max 2.482
_refine_diff_density_min -2.135
_refine_diff_density_rms 0.176
_refine_ls_extinction_method none
_refine_ls_goodness_of_fit_ref 1.145
_refine_ls_hydrogen_treatment mixed
_refine_ls_matrix_type full
_refine_ls_number_parameters 1389
_refine_ls_number_reflns 21147
_refine_ls_number_restraints 31
_refine_ls_restrained_S_all 1.146
_refine_ls_R_factor_all 0.0596
_refine_ls_R_factor_gt 0.0552
_refine_ls_shift/su_max 0.001
_refine_ls_shift/su_mean 0.000
_refine_ls_structure_factor_coef Fsqd
_refine_ls_weighting_details
;
 w=1/[\s^2^(Fo^2^)+(0.0396P)^2^+48.4250P]
 where P=(Fo^2^+2Fc^2^)/3
;
_refine_ls_weighting_scheme calc
_refine_ls_wR_factor_gt 0.1244
_refine_ls_wR_factor_ref 0.1302
_reflns_Friedel_coverage 0.000
_reflns_number_gt 19909
_reflns_number_total 21147
_reflns_threshold_expression 'I > 2\s(I)'
_cod_data_source_file c4dt03655g2.cif
_cod_data_source_block SKG423
_cod_depositor_comments
;
The following automatic conversions were performed:

'_exptl_absorpt_correction_type' value 'Multi-scan' changed to
'multi-scan' according to
/usr/data/users/saulius/crontab/automatic-downloads/current/RSC/lib/dictionaries/cif_core.dic
dictionary named 'cif_core.dic' version 2.4.2 from 2011-04-26.

Automatic conversion script
Id: cif_fix_values 3143 2015-03-26 13:38:13Z robertas 
;
_cod_database_code 7034716
_shelx_space_group_comment
;
The symmetry employed for this shelxl refinement is uniquely defined
by the following loop, which should always be used as a source of
symmetry information in preference to the above space-group names.
They are only intended as comments.
;
_shelx_estimated_absorpt_t_min 0.714
_shelx_estimated_absorpt_t_max 0.942
_shelxl_version_number 2012-9

loop_
_space_group_symop_operation_xyz
'x, y, z'
'-x, -y, -z'

loop_
_atom_site_label
_atom_site_type_symbol
_atom_site_fract_x
_atom_site_fract_y
_atom_site_fract_z
_atom_site_U_iso_or_equiv
_atom_site_adp_type
_atom_site_occupancy
_atom_site_site_symmetry_order
_atom_site_calc_flag
_atom_site_refinement_flags_posn
_atom_site_refinement_flags_adp
_atom_site_refinement_flags_occupancy
_atom_site_disorder_assembly
_atom_site_disorder_group
Gd1 Gd 0.58709(3) 0.20681(2) 0.16706(2) 0.01637(9) Uani 1 1 d D . . . .
Gd2 Gd 0.61604(3) 0.25905(2) 0.32232(2) 0.01663(9) Uani 1 1 d D . . . .
Gd3 Gd 0.85039(3) 0.26330(2) 0.24041(2) 0.01508(9) Uani 1 1 d D . . . .
Gd4 Gd 0.71001(3) 0.54112(2) 0.23949(2) 0.01650(9) Uani 1 1 d D . . . .
Gd5 Gd 0.62445(3) -0.06881(2) 0.25728(2) 0.02557(10) Uani 1 1 d D . . . .
P1 P 0.47657(15) 0.06711(13) 0.22521(8) 0.0217(4) Uani 1 1 d . . . . .
P2 P 0.77062(15) 0.08418(12) 0.17821(8) 0.0200(4) Uani 1 1 d . . . . .
P3 P 0.72135(15) 0.13144(12) 0.34235(8) 0.0205(4) Uani 1 1 d . . . . .
P4 P 0.81661(14) 0.42996(12) 0.33213(7) 0.0162(4) Uani 1 1 d . . . . .
P5 P 0.77794(14) 0.37147(12) 0.14471(7) 0.0168(4) Uani 1 1 d . . . . .
P6 P 0.49578(14) 0.35912(12) 0.24676(7) 0.0175(4) Uani 1 1 d . . . . .
O1 O 0.5036(4) -0.0035(3) 0.2452(2) 0.0261(12) Uani 1 1 d . . . . .
O2 O 0.5341(4) 0.1535(3) 0.2533(2) 0.0240(12) Uani 1 1 d . . . . .
O3 O 0.4873(4) 0.0685(3) 0.1658(2) 0.0250(12) Uani 1 1 d . . . . .
O4 O 0.3634(4) 0.0597(3) 0.2352(2) 0.0244(12) Uani 1 1 d . . . . .
O5 O 0.7217(4) 0.1542(3) 0.1776(2) 0.0207(11) Uani 1 1 d . . . . .
O6 O 0.8715(4) 0.1254(3) 0.2071(2) 0.0213(11) Uani 1 1 d . . . . .
O7 O 0.7086(4) 0.0107(3) 0.1993(2) 0.0267(12) Uani 1 1 d . . . . .
O8 O 0.7861(4) 0.0514(3) 0.1160(2) 0.0237(12) Uani 1 1 d . . . . .
O9 O 0.7506(4) 0.1890(3) 0.3014(2) 0.0188(11) Uani 1 1 d . . . . .
O10 O 0.6367(4) 0.1543(3) 0.3714(2) 0.0238(12) Uani 1 1 d . . . . .
O11 O 0.7000(4) 0.0398(3) 0.3204(2) 0.0252(12) Uani 1 1 d . . . . .
O12 O 0.8194(4) 0.1571(4) 0.3820(2) 0.0277(13) Uani 1 1 d . . . . .
O13 O 0.7330(4) 0.3748(3) 0.35753(19) 0.0207(11) Uani 1 1 d . . . . .
O14 O 0.8809(4) 0.3813(3) 0.3029(2) 0.0206(11) Uani 1 1 d . . . . .
O15 O 0.7811(4) 0.4840(3) 0.2987(2) 0.0209(11) Uani 1 1 d . . . . .
O16 O 0.8863(4) 0.4906(3) 0.3819(2) 0.0197(11) Uani 1 1 d . . . . .
O17 O 0.8516(4) 0.3382(3) 0.1716(2) 0.0202(11) Uani 1 1 d . . . . .
O18 O 0.6836(4) 0.3039(3) 0.1249(2) 0.0221(12) Uani 1 1 d . . . . .
O19 O 0.7591(4) 0.4484(3) 0.1774(2) 0.0222(12) Uani 1 1 d . . . . .
O20 O 0.8294(4) 0.3992(3) 0.0911(2) 0.0211(11) Uani 1 1 d . . . . .
O21 O 0.4898(4) 0.2921(3) 0.1982(2) 0.0219(11) Uani 1 1 d . . . . .
O22 O 0.5108(4) 0.3299(3) 0.2986(2) 0.0210(11) Uani 1 1 d . . . . .
O23 O 0.5658(4) 0.4416(3) 0.2418(2) 0.0214(11) Uani 1 1 d . . . . .
O24 O 0.3849(4) 0.3727(3) 0.2487(2) 0.0216(11) Uani 1 1 d . . . . .
O25 O 0.6897(4) 0.2929(3) 0.24234(19) 0.0155(10) Uani 1 1 d . . . . .
O26 O 0.7724(4) 0.7037(4) 0.2421(3) 0.0364(15) Uani 1 1 d . . . . .
O27 O 0.8779(4) 0.6325(4) 0.2409(3) 0.0359(15) Uani 1 1 d . . . . .
O28 O 0.9275(5) 0.7677(4) 0.2491(3) 0.0507(19) Uani 1 1 d . . . . .
O29 O 0.6344(9) -0.1241(5) 0.3431(3) 0.083(3) Uani 1 1 d . . . . .
O30 O 0.5935(6) -0.2220(4) 0.2729(3) 0.0538(19) Uani 1 1 d . . . . .
O31 O 0.6223(8) -0.2549(6) 0.3521(3) 0.077(3) Uani 1 1 d . . . . .
O32 O 0.6119(5) 0.1296(4) 0.0768(2) 0.0387(16) Uani 1 1 d . . . . .
H32A H 0.6225 0.0800 0.0709 0.058 Uiso 1 1 d R U . . .
H32B H 0.6114 0.1481 0.0462 0.058 Uiso 1 1 d R U . . .
O33 O 0.4512(5) 0.2035(5) 0.1027(3) 0.053(2) Uani 1 1 d D . . . .
O34 O 0.5331(5) 0.2795(4) 0.4038(2) 0.0325(14) Uani 1 1 d D . . . .
O35 O 1.0216(4) 0.3156(4) 0.2212(2) 0.0281(13) Uani 1 1 d D . . . .
O36 O 0.9605(4) 0.2344(4) 0.3101(2) 0.0326(14) Uani 1 1 d D . . . .
O37 O 0.7074(5) 0.6144(4) 0.3309(2) 0.0397(16) Uani 1 1 d . . . . .
H37A H 0.6490 0.5957 0.3447 0.060 Uiso 1 1 d R U . . .
H37B H 0.7175 0.6689 0.3310 0.060 Uiso 1 1 d R U . . .
O38 O 0.5748(4) 0.6076(3) 0.2410(2) 0.0240(12) Uani 1 1 d . . . . .
H38A H 0.5558 0.6095 0.2082 0.036 Uiso 1 1 d R U . . .
H38B H 0.5952 0.6587 0.2589 0.036 Uiso 1 1 d R U . . .
O39 O 0.6841(5) 0.5686(4) 0.1494(2) 0.0400(16) Uani 1 1 d D . . . .
O40 O 0.4547(9) -0.1279(6) 0.2902(5) 0.121(5) Uani 1 1 d . . . . .
O41 O 0.7710(4) -0.1144(4) 0.2520(3) 0.0349(14) Uani 1 1 d . . . . .
H41A H 0.7604 -0.1634 0.2619 0.052 Uiso 1 1 d R U . . .
H41B H 0.8185 -0.0782 0.2733 0.052 Uiso 1 1 d R U . . .
O42 O 0.5617(6) -0.1515(4) 0.1708(3) 0.0517(19) Uani 1 1 d D . . . .
O43 O 0.4959(7) 0.1907(5) 0.4828(3) 0.061(2) Uani 1 1 d . . . . .
H43A H 0.4882 0.1396 0.4721 0.091 Uiso 1 1 calc R U . . .
O44 O 0.5088(12) 0.0461(12) 0.4251(7) 0.157(7) Uani 1 1 d D . . . .
H44 H 0.5422 0.0720 0.4030 0.236 Uiso 1 1 calc R U . . .
O45 O 0.5348(8) 0.9464(6) 0.1010(4) 0.078(3) Uani 1 1 d . . . . .
H45 H 0.5256 0.9908 0.1174 0.118 Uiso 1 1 calc R U . . .
O46 O 0.1849(5) 0.2588(5) 0.2208(3) 0.057(2) Uani 1 1 d . . . . .
H46A H 0.2373 0.2725 0.2402 0.085 Uiso 1 1 calc R U . . .
O47 O 0.9277(5) 0.0111(5) 0.2549(4) 0.059(2) Uani 1 1 d . . . . .
H47 H 0.9172 0.0563 0.2507 0.088 Uiso 1 1 calc R U . . .
N1 N 0.8612(5) 0.7038(5) 0.2449(3) 0.0336(17) Uani 1 1 d . . . . .
N2 N 0.6185(8) -0.2014(6) 0.3243(4) 0.061(3) Uani 1 1 d . . . . .
C1 C 0.2958(6) 0.0012(5) 0.2594(3) 0.0290(19) Uani 1 1 d . . . . .
C6 C 0.2527(6) -0.0764(6) 0.2287(4) 0.036(2) Uani 1 1 d . . . . .
C5 C 0.1798(7) -0.1323(6) 0.2520(5) 0.047(3) Uani 1 1 d . . . . .
H5 H 0.1477 -0.1856 0.2321 0.056 Uiso 1 1 calc R U . . .
C4 C 0.1550(8) -0.1103(7) 0.3027(5) 0.053(3) Uani 1 1 d . . . . .
H4 H 0.1067 -0.1491 0.3182 0.064 Uiso 1 1 calc R U . . .
C3 C 0.1995(7) -0.0319(7) 0.3323(4) 0.043(2) Uani 1 1 d . . . . .
H3 H 0.1798 -0.0175 0.3674 0.051 Uiso 1 1 calc R U . . .
C2 C 0.2725(7) 0.0260(6) 0.3114(4) 0.035(2) Uani 1 1 d . . . . .
C10 C 0.2767(7) -0.0971(6) 0.1708(4) 0.047(3) Uani 1 1 d D . . . .
H10 H 0.3498 -0.0834 0.1686 0.056 Uiso 1 1 calc R U . A 1
C11A C 0.2343(12) -0.0405(11) 0.1378(6) 0.056(5) Uani 0.693(16) 1 d D . P B 1
H11A H 0.1622 -0.0569 0.1374 0.084 Uiso 0.693(16) 1 calc R U P B 1
H11B H 0.2549 -0.0479 0.1010 0.084 Uiso 0.693(16) 1 calc R U P B 1
H11C H 0.2597 0.0180 0.1546 0.084 Uiso 0.693(16) 1 calc R U P B 1
C12A C 0.2313(13) -0.1856(10) 0.1436(8) 0.076(6) Uani 0.693(16) 1 d D . P B 1
H12A H 0.2568 -0.2234 0.1616 0.114 Uiso 0.693(16) 1 calc R U P B 1
H12B H 0.2481 -0.1919 0.1060 0.114 Uiso 0.693(16) 1 calc R U P B 1
H12C H 0.1596 -0.1992 0.1454 0.114 Uiso 0.693(16) 1 calc R U P B 1
C11B C 0.189(2) -0.115(2) 0.1321(15) 0.062(13) Uani 0.307(16) 1 d D . P B 2
H11D H 0.1422 -0.1684 0.1361 0.093 Uiso 0.307(16) 1 calc R U P B 2
H11E H 0.2100 -0.1192 0.0954 0.093 Uiso 0.307(16) 1 calc R U P B 2
H11F H 0.1560 -0.0707 0.1395 0.093 Uiso 0.307(16) 1 calc R U P B 2
C12B C 0.304(3) -0.1844(16) 0.1659(17) 0.076(6) Uani 0.307(16) 1 d D . P B 2
H12D H 0.3597 -0.1784 0.1912 0.114 Uiso 0.307(16) 1 calc R U P B 2
H12E H 0.3225 -0.2006 0.1294 0.114 Uiso 0.307(16) 1 calc R U P B 2
H12F H 0.2471 -0.2274 0.1740 0.114 Uiso 0.307(16) 1 calc R U P B 2
C7 C 0.3196(7) 0.1132(6) 0.3422(4) 0.037(2) Uani 1 1 d . . . . .
H7 H 0.3926 0.1243 0.3400 0.045 Uiso 1 1 calc R U . . .
C9 C 0.2886(8) 0.1787(6) 0.3177(4) 0.047(3) Uani 1 1 d . . . . .
H9A H 0.3009 0.1719 0.2795 0.070 Uiso 1 1 calc R U . . .
H9B H 0.3266 0.2342 0.3356 0.070 Uiso 1 1 calc R U . . .
H9C H 0.2183 0.1726 0.3221 0.070 Uiso 1 1 calc R U . . .
C8 C 0.2982(10) 0.1229(9) 0.4008(4) 0.068(4) Uani 1 1 d . . . . .
H8A H 0.2283 0.1196 0.4044 0.102 Uiso 1 1 calc R U . . .
H8B H 0.3384 0.1770 0.4196 0.102 Uiso 1 1 calc R U . . .
H8C H 0.3142 0.0783 0.4163 0.102 Uiso 1 1 calc R U . . .
C13 C 0.8780(6) 0.0436(5) 0.0972(3) 0.0246(17) Uani 1 1 d . . . . .
C14 C 0.8991(7) -0.0325(5) 0.0982(3) 0.0300(19) Uani 1 1 d . . . . .
C15 C 0.9918(8) -0.0361(7) 0.0804(4) 0.043(3) Uani 1 1 d . . . . .
H15 H 1.0108 -0.0858 0.0807 0.052 Uiso 1 1 calc R U . . .
C16 C 1.0573(7) 0.0301(7) 0.0623(4) 0.042(3) Uani 1 1 d . . . . .
H16 H 1.1205 0.0264 0.0518 0.050 Uiso 1 1 calc R U . . .
C17 C 1.0275(7) 0.1020(6) 0.0600(3) 0.039(2) Uani 1 1 d . . . . .
H17 H 1.0702 0.1465 0.0462 0.046 Uiso 1 1 calc R U . . .
C18 C 0.9371(6) 0.1101(5) 0.0776(3) 0.0284(19) Uani 1 1 d . . . . .
C19 C 0.8266(8) -0.1069(6) 0.1139(4) 0.043(2) Uani 1 1 d . . . . .
H19 H 0.7921 -0.0862 0.1452 0.051 Uiso 1 1 calc R U . . .
C21 C 0.7486(9) -0.1462(7) 0.0669(5) 0.059(3) Uani 1 1 d . . . . .
H21A H 0.7177 -0.1041 0.0583 0.089 Uiso 1 1 calc R U . . .
H21B H 0.6983 -0.1925 0.0771 0.089 Uiso 1 1 calc R U . . .
H21C H 0.7805 -0.1668 0.0355 0.089 Uiso 1 1 calc R U . . .
C20 C 0.8720(10) -0.1721(7) 0.1298(5) 0.059(3) Uani 1 1 d . . . . .
H20A H 0.8926 -0.2027 0.0979 0.089 Uiso 1 1 calc R U . . .
H20B H 0.8232 -0.2110 0.1472 0.089 Uiso 1 1 calc R U . . .
H20C H 0.9293 -0.1448 0.1548 0.089 Uiso 1 1 calc R U . . .
C22 C 0.9011(7) 0.1839(6) 0.0689(4) 0.036(2) Uani 1 1 d . . . . .
H22 H 0.8576 0.1936 0.0987 0.043 Uiso 1 1 calc R U . . .
C23 C 0.8363(11) 0.1608(8) 0.0174(4) 0.069(4) Uani 1 1 d . . . . .
H23A H 0.8762 0.1512 -0.0131 0.103 Uiso 1 1 calc R U . . .
H23B H 0.8074 0.2062 0.0134 0.103 Uiso 1 1 calc R U . . .
H23C H 0.7836 0.1099 0.0185 0.103 Uiso 1 1 calc R U . . .
C24 C 0.9825(10) 0.2642(7) 0.0717(7) 0.085(5) Uani 1 1 d . . . . .
H24A H 1.0267 0.2721 0.1034 0.127 Uiso 1 1 calc R U . . .
H24B H 0.9535 0.3112 0.0741 0.127 Uiso 1 1 calc R U . . .
H24C H 1.0198 0.2613 0.0395 0.127 Uiso 1 1 calc R U . . .
C25 C 0.8174(7) 0.1362(6) 0.4337(4) 0.043(3) Uani 1 1 d . . . . .
C26 C 0.7967(10) 0.1943(9) 0.4752(4) 0.067(4) Uani 1 1 d . . . . .
C27 C 0.7903(16) 0.1771(12) 0.5250(6) 0.113(7) Uani 1 1 d . . . . .
H27 H 0.7757 0.2148 0.5537 0.136 Uiso 1 1 calc R U . . .
C28 C 0.8053(17) 0.1050(12) 0.5330(6) 0.122(8) Uani 1 1 d . . . . .
H28 H 0.7985 0.0928 0.5682 0.146 Uiso 1 1 calc R U . . .
C29 C 0.8297(13) 0.0465(9) 0.4948(7) 0.103(6) Uani 1 1 d . . . . .
H29 H 0.8402 -0.0029 0.5038 0.123 Uiso 1 1 calc R U . . .
C30 C 0.8390(10) 0.0630(7) 0.4400(5) 0.070(4) Uani 1 1 d . . . . .
C31 C 0.7920(10) 0.2813(8) 0.4666(5) 0.067(4) Uani 1 1 d . . . . .
H31 H 0.7658 0.2754 0.4290 0.081 Uiso 1 1 calc R U . . .
C32 C 0.8964(10) 0.3382(8) 0.4713(5) 0.063(3) Uani 1 1 d . . . . .
H32C H 0.9239 0.3467 0.5080 0.094 Uiso 1 1 calc R U . . .
H32D H 0.8954 0.3919 0.4620 0.094 Uiso 1 1 calc R U . . .
H32E H 0.9371 0.3125 0.4467 0.094 Uiso 1 1 calc R U . . .
C33 C 0.7278(10) 0.3200(10) 0.5019(7) 0.099(6) Uani 1 1 d . . . . .
H33A H 0.6604 0.2835 0.4974 0.149 Uiso 1 1 calc R U . . .
H33B H 0.7283 0.3739 0.4923 0.149 Uiso 1 1 calc R U . . .
H33C H 0.7524 0.3282 0.5392 0.149 Uiso 1 1 calc R U . . .
C37 C 0.9019(6) 0.5766(5) 0.3943(3) 0.0230(17) Uani 1 1 d . . . . .
C38 C 0.9761(6) 0.6272(5) 0.3698(3) 0.0244(17) Uani 1 1 d . . . . .
C39 C 0.9945(7) 0.7128(5) 0.3860(4) 0.036(2) Uani 1 1 d . . . . .
H39A H 1.0448 0.7493 0.3702 0.043 Uiso 1 1 calc R U . . .
C40 C 0.9414(9) 0.7457(6) 0.4246(4) 0.050(3) Uani 1 1 d . . . . .
H40 H 0.9545 0.8044 0.4345 0.060 Uiso 1 1 calc R U . . .
C41 C 0.8694(7) 0.6939(6) 0.4487(4) 0.039(2) Uani 1 1 d . . . . .
H41 H 0.8338 0.7174 0.4756 0.047 Uiso 1 1 calc R U . . .
C42 C 0.8477(6) 0.6071(5) 0.4345(3) 0.0298(19) Uani 1 1 d . . . . .
C43 C 1.0375(6) 0.5896(5) 0.3292(3) 0.0255(17) Uani 1 1 d . . . . .
H43 H 0.9908 0.5461 0.3026 0.031 Uiso 1 1 calc R U . . .
C44 C 1.1011(6) 0.5463(6) 0.3566(4) 0.035(2) Uani 1 1 d . . . . .
H44A H 1.1494 0.5877 0.3821 0.053 Uiso 1 1 calc R U . . .
H44B H 1.1356 0.5181 0.3296 0.053 Uiso 1 1 calc R U . . .
H44C H 1.0592 0.5054 0.3756 0.053 Uiso 1 1 calc R U . . .
C45 C 1.1009(7) 0.6520(6) 0.2985(4) 0.036(2) Uani 1 1 d . . . . .
H45A H 1.0604 0.6833 0.2841 0.054 Uiso 1 1 calc R U . . .
H45B H 1.1290 0.6224 0.2690 0.054 Uiso 1 1 calc R U . . .
H45C H 1.1542 0.6906 0.3225 0.054 Uiso 1 1 calc R U . . .
C46 C 0.7751(7) 0.5501(6) 0.4639(4) 0.039(2) Uani 1 1 d . . . . .
H46 H 0.7583 0.4927 0.4423 0.046 Uiso 1 1 calc R U . . .
C47 C 0.8238(8) 0.5481(7) 0.5179(4) 0.051(3) Uani 1 1 d . . . . .
H47A H 0.8834 0.5294 0.5118 0.077 Uiso 1 1 calc R U . . .
H47B H 0.7777 0.5094 0.5367 0.077 Uiso 1 1 calc R U . . .
H47C H 0.8412 0.6040 0.5395 0.077 Uiso 1 1 calc R U . . .
C48 C 0.6789(8) 0.5762(8) 0.4724(5) 0.061(3) Uani 1 1 d . . . . .
H48A H 0.6928 0.6295 0.4971 0.092 Uiso 1 1 calc R U . . .
H48B H 0.6311 0.5336 0.4875 0.092 Uiso 1 1 calc R U . . .
H48C H 0.6518 0.5822 0.4380 0.092 Uiso 1 1 calc R U . . .
C49 C 0.8263(6) 0.4704(5) 0.0711(3) 0.0198(16) Uani 1 1 d . . . . .
C50 C 0.7471(6) 0.4670(5) 0.0364(3) 0.0253(17) Uani 1 1 d . . . . .
C51 C 0.7494(7) 0.5406(6) 0.0165(3) 0.032(2) Uani 1 1 d . . . . .
H51 H 0.6971 0.5410 -0.0073 0.039 Uiso 1 1 calc R U . . .
C52 C 0.8258(7) 0.6121(6) 0.0309(4) 0.038(2) Uani 1 1 d . . . . .
H52 H 0.8250 0.6613 0.0176 0.045 Uiso 1 1 calc R U . . .
C53 C 0.9028(7) 0.6120(5) 0.0643(3) 0.034(2) Uani 1 1 d . . . . .
H53 H 0.9556 0.6612 0.0732 0.041 Uiso 1 1 calc R U . . .
C54 C 0.9058(6) 0.5408(5) 0.0858(3) 0.0224(17) Uani 1 1 d . . . . .
C55 C 0.6679(7) 0.3861(6) 0.0163(3) 0.035(2) Uani 1 1 d . . . . .
H55 H 0.6482 0.3574 0.0476 0.042 Uiso 1 1 calc R U . . .
C56 C 0.7112(8) 0.3292(6) -0.0240(5) 0.057(3) Uani 1 1 d . . . . .
H56A H 0.7286 0.3550 -0.0557 0.086 Uiso 1 1 calc R U . . .
H56B H 0.6623 0.2752 -0.0346 0.086 Uiso 1 1 calc R U . . .
H56C H 0.7703 0.3210 -0.0076 0.086 Uiso 1 1 calc R U . . .
C57 C 0.5753(8) 0.3979(7) -0.0093(4) 0.049(3) Uani 1 1 d . . . . .
H57A H 0.5512 0.4385 0.0150 0.074 Uiso 1 1 calc R U . . .
H57B H 0.5244 0.3445 -0.0163 0.074 Uiso 1 1 calc R U . . .
H57C H 0.5908 0.4181 -0.0431 0.074 Uiso 1 1 calc R U . . .
C58 C 0.9939(6) 0.5386(6) 0.1179(4) 0.034(2) Uani 1 1 d . . . . .
H58 H 0.9705 0.5020 0.1450 0.041 Uiso 1 1 calc R U . . .
C59 C 1.0593(8) 0.4984(7) 0.0811(5) 0.052(3) Uani 1 1 d . . . . .
H59A H 1.0203 0.4440 0.0621 0.078 Uiso 1 1 calc R U . . .
H59B H 1.1139 0.4913 0.1024 0.078 Uiso 1 1 calc R U . . .
H59C H 1.0857 0.5343 0.0550 0.078 Uiso 1 1 calc R U . . .
C60 C 1.0554(8) 0.6226(7) 0.1478(4) 0.056(3) Uani 1 1 d . . . . .
H60A H 1.0893 0.6562 0.1220 0.084 Uiso 1 1 calc R U . . .
H60B H 1.1041 0.6141 0.1725 0.084 Uiso 1 1 calc R U . . .
H60C H 1.0122 0.6517 0.1679 0.084 Uiso 1 1 calc R U . . .
C61 C 0.3657(5) 0.4467(5) 0.2397(3) 0.0247(17) Uani 1 1 d . . . . .
C62 C 0.3644(6) 0.5076(5) 0.2846(3) 0.0272(18) Uani 1 1 d . . . . .
C63 C 0.3388(6) 0.5777(6) 0.2746(4) 0.036(2) Uani 1 1 d . . . . .
H63 H 0.3356 0.6199 0.3037 0.043 Uiso 1 1 calc R U . . .
C64 C 0.3180(6) 0.5870(6) 0.2227(4) 0.037(2) Uani 1 1 d . . . . .
H64 H 0.3020 0.6361 0.2166 0.045 Uiso 1 1 calc R U . . .
C65 C 0.3201(6) 0.5267(7) 0.1806(4) 0.040(2) Uani 1 1 d . . . . .
H65 H 0.3055 0.5345 0.1454 0.048 Uiso 1 1 calc R U . . .
C66 C 0.3431(6) 0.4539(6) 0.1876(3) 0.0303(19) Uani 1 1 d . . . . .
C67 C 0.3882(7) 0.4908(6) 0.3398(3) 0.033(2) Uani 1 1 d . . . . .
H67 H 0.4469 0.4680 0.3370 0.039 Uiso 1 1 calc R U . . .
C68 C 0.3043(7) 0.4254(6) 0.3573(4) 0.035(2) Uani 1 1 d . . . . .
H68A H 0.2457 0.4461 0.3609 0.053 Uiso 1 1 calc R U . . .
H68B H 0.3233 0.4135 0.3918 0.053 Uiso 1 1 calc R U . . .
H68C H 0.2897 0.3743 0.3305 0.053 Uiso 1 1 calc R U . . .
C69 C 0.4160(8) 0.5708(6) 0.3821(4) 0.048(3) Uani 1 1 d . . . . .
H69A H 0.4677 0.6133 0.3691 0.073 Uiso 1 1 calc R U . . .
H69B H 0.4401 0.5587 0.4155 0.073 Uiso 1 1 calc R U . . .
H69C H 0.3578 0.5914 0.3887 0.073 Uiso 1 1 calc R U . . .
C70 C 0.3452(6) 0.3866(6) 0.1401(3) 0.034(2) Uani 1 1 d . . . . .
H70 H 0.3525 0.3370 0.1548 0.040 Uiso 1 1 calc R U . . .
C71 C 0.4345(8) 0.4146(8) 0.1071(4) 0.051(3) Uani 1 1 d . . . . .
H71A H 0.4329 0.4663 0.0950 0.076 Uiso 1 1 calc R U . . .
H71B H 0.4324 0.3712 0.0760 0.076 Uiso 1 1 calc R U . . .
H71C H 0.4952 0.4240 0.1292 0.076 Uiso 1 1 calc R U . . .
C72 C 0.2498(8) 0.3591(7) 0.1052(4) 0.049(3) Uani 1 1 d . . . . .
H72A H 0.1945 0.3386 0.1269 0.074 Uiso 1 1 calc R U . . .
H72B H 0.2534 0.3145 0.0760 0.074 Uiso 1 1 calc R U . . .
H72C H 0.2401 0.4064 0.0903 0.074 Uiso 1 1 calc R U . . .
C73 C 0.3775(11) 0.1431(11) 0.0696(6) 0.111(7) Uani 1 1 d D . . . .
H73A H 0.3541 0.1683 0.0418 0.167 Uiso 1 1 calc R U . . .
H73B H 0.3226 0.1207 0.0910 0.167 Uiso 1 1 calc R U . . .
H73C H 0.4043 0.0979 0.0529 0.167 Uiso 1 1 calc R U . . .
C74 C 0.5103(9) 0.3540(7) 0.4253(4) 0.055(3) Uani 1 1 d D . . . .
H74A H 0.5242 0.3924 0.3996 0.083 Uiso 1 1 calc R U . . .
H74B H 0.5506 0.3797 0.4586 0.083 Uiso 1 1 calc R U . . .
H74C H 0.4404 0.3418 0.4327 0.083 Uiso 1 1 calc R U . . .
C75 C 1.0649(7) 0.4018(5) 0.2162(4) 0.036(2) Uani 1 1 d D . . . .
H75A H 1.0731 0.4059 0.1784 0.055 Uiso 1 1 calc R U . . .
H75B H 1.1293 0.4224 0.2360 0.055 Uiso 1 1 calc R U . . .
H75C H 1.0215 0.4355 0.2310 0.055 Uiso 1 1 calc R U . . .
C76 C 1.0423(6) 0.2932(6) 0.3402(4) 0.039(2) Uani 1 1 d D . . . .
H76A H 1.0936 0.3129 0.3161 0.058 Uiso 1 1 calc R U . . .
H76B H 1.0685 0.2667 0.3665 0.058 Uiso 1 1 calc R U . . .
H76C H 1.0211 0.3404 0.3589 0.058 Uiso 1 1 calc R U . . .
C78 C 0.5039(17) -0.2306(9) 0.1605(7) 0.135(9) Uani 1 1 d D . . . .
H78A H 0.5038 -0.2562 0.1925 0.203 Uiso 1 1 calc R U . . .
H78B H 0.5294 -0.2625 0.1310 0.203 Uiso 1 1 calc R U . . .
H78C H 0.4365 -0.2306 0.1506 0.203 Uiso 1 1 calc R U . . .
C79 C 0.4448(13) 0.2016(10) 0.5289(6) 0.098(6) Uani 1 1 d . . . . .
H79A H 0.3824 0.1578 0.5255 0.147 Uiso 1 1 calc R U . . .
H79B H 0.4314 0.2562 0.5335 0.147 Uiso 1 1 calc R U . . .
H79C H 0.4847 0.1985 0.5600 0.147 Uiso 1 1 calc R U . . .
C80 C 0.4723(12) 0.9182(9) 0.0556(5) 0.081(4) Uani 1 1 d . . . . .
H80A H 0.4808 0.9625 0.0341 0.122 Uiso 1 1 calc R U . . .
H80B H 0.4040 0.9023 0.0659 0.122 Uiso 1 1 calc R U . . .
H80C H 0.4877 0.8697 0.0346 0.122 Uiso 1 1 calc R U . . .
C81 C 0.1821(10) 0.1858(7) 0.1827(5) 0.065(3) Uani 1 1 d . . . . .
H81A H 0.2175 0.2018 0.1515 0.097 Uiso 1 1 calc R U . . .
H81B H 0.1135 0.1557 0.1715 0.097 Uiso 1 1 calc R U . . .
H81C H 0.2134 0.1497 0.1991 0.097 Uiso 1 1 calc R U . . .
C82 C 0.557(2) -0.0055(14) 0.4418(15) 0.33(3) Uani 1 1 d D . . . .
H82A H 0.6157 -0.0039 0.4218 0.491 Uiso 1 1 calc R U . . .
H82B H 0.5131 -0.0624 0.4356 0.491 Uiso 1 1 calc R U . . .
H82C H 0.5754 0.0124 0.4801 0.491 Uiso 1 1 calc R U . . .
C83 C 1.0236(9) 0.0105(9) 0.2397(6) 0.077(4) Uani 1 1 d . . . . .
H83A H 1.0270 0.0095 0.2011 0.115 Uiso 1 1 calc R U . . .
H83B H 1.0390 -0.0390 0.2489 0.115 Uiso 1 1 calc R U . . .
H83C H 1.0714 0.0607 0.2588 0.115 Uiso 1 1 calc R U . . .
C84 C 0.4023(15) -0.1779(12) 0.3212(8) 0.129(8) Uani 1 1 d . . . . .
H84A H 0.3467 -0.2184 0.2998 0.193 Uiso 1 1 calc R U . . .
H84B H 0.3774 -0.1447 0.3502 0.193 Uiso 1 1 calc R U . . .
H84C H 0.4443 -0.2074 0.3363 0.193 Uiso 1 1 calc R U . . .
C85 C 0.6398(10) 0.6231(9) 0.1271(5) 0.069(4) Uani 1 1 d D . . . .
H85A H 0.6705 0.6354 0.0939 0.103 Uiso 1 1 calc R U . . .
H85B H 0.6491 0.6750 0.1527 0.103 Uiso 1 1 calc R U . . .
H85C H 0.5691 0.5964 0.1194 0.103 Uiso 1 1 calc R U . . .
C34 C 0.8719(12) 0.0122(10) 0.3959(7) 0.086(4) Uani 1 1 d . U . . .
C35A C 0.836(3) -0.0802(13) 0.4072(11) 0.119(12) Uani 0.71(3) 1 d . . P C 1
H35A H 0.8548 -0.0812 0.4444 0.179 Uiso 0.71(3) 1 calc R U P C 1
H35B H 0.8667 -0.1161 0.3830 0.179 Uiso 0.71(3) 1 calc R U P C 1
H35C H 0.7641 -0.1004 0.4013 0.179 Uiso 0.71(3) 1 calc R U P C 1
C36A C 0.968(5) 0.003(5) 0.393(3) 0.103(8) Uani 0.31(3) 1 d . . P C 1
H36A H 1.0109 0.0510 0.3805 0.155 Uiso 0.31(3) 1 calc R U P C 1
H36B H 0.9669 -0.0481 0.3683 0.155 Uiso 0.31(3) 1 calc R U P C 1
H36C H 0.9924 -0.0005 0.4288 0.155 Uiso 0.31(3) 1 calc R U P C 1
C35B C 0.897(7) -0.078(3) 0.375(3) 0.119(12) Uani 0.29(3) 1 d . . P C 2
H35D H 0.8852 -0.1119 0.4032 0.179 Uiso 0.29(3) 1 calc R U P C 2
H35E H 0.9667 -0.0672 0.3664 0.179 Uiso 0.29(3) 1 calc R U P C 2
H35F H 0.8552 -0.1075 0.3430 0.179 Uiso 0.29(3) 1 calc R U P C 2
C36B C 0.9893(19) 0.064(2) 0.3918(12) 0.103(8) Uani 0.69(3) 1 d . U P C 2
H36D H 0.9953 0.1241 0.3971 0.155 Uiso 0.69(3) 1 calc R U P C 2
H36E H 1.0112 0.0466 0.3564 0.155 Uiso 0.69(3) 1 calc R U P C 2
H36F H 1.0303 0.0527 0.4194 0.155 Uiso 0.69(3) 1 calc R U P C 2
H33 H 0.433(6) 0.249(3) 0.108(4) 0.155 Uiso 1 1 d D U . . .
H34 H 0.519(11) 0.244(4) 0.426(3) 0.155 Uiso 1 1 d D U . . .
H35 H 1.068(3) 0.290(3) 0.221(6) 0.155 Uiso 1 1 d D U . . .
H36 H 0.944(5) 0.190(4) 0.326(3) 0.155 Uiso 1 1 d D U . . .
H39 H 0.715(10) 0.545(8) 0.1247(14) 0.155 Uiso 1 1 d D U . . .
H42 H 0.567(11) -0.130(3) 0.1416(12) 0.155 Uiso 1 1 d D U . . .
H25 H 0.690(6) 0.344(6) 0.246(3) 0.02(2) Uiso 1 1 d . . . . .

loop_
_atom_site_aniso_label
_atom_site_aniso_U_11
_atom_site_aniso_U_22
_atom_site_aniso_U_33
_atom_site_aniso_U_23
_atom_site_aniso_U_13
_atom_site_aniso_U_12
Gd1 0.01597(18) 0.01465(18) 0.01709(18) 0.00383(14) -0.00166(14) 0.00126(14)
Gd2 0.01400(18) 0.01905(19) 0.01575(18) 0.00571(14) 0.00036(14) 0.00106(14)
Gd3 0.01404(17) 0.01304(18) 0.01749(18) 0.00245(13) 0.00020(13) 0.00269(13)
Gd4 0.01540(18) 0.01438(18) 0.01978(19) 0.00353(14) 0.00233(14) 0.00377(14)
Gd5 0.0257(2) 0.01297(19) 0.0373(2) 0.00373(16) -0.00350(17) 0.00446(16)
P1 0.0176(10) 0.0188(10) 0.0262(11) 0.0070(8) -0.0020(8) -0.0011(8)
P2 0.0217(10) 0.0145(10) 0.0228(10) 0.0003(8) -0.0023(8) 0.0049(8)
P3 0.0233(10) 0.0166(10) 0.0191(10) 0.0054(8) -0.0040(8) 0.0001(8)
P4 0.0158(9) 0.0145(9) 0.0156(9) 0.0009(7) -0.0013(7) 0.0008(7)
P5 0.0181(9) 0.0162(9) 0.0165(9) 0.0047(7) 0.0043(7) 0.0039(8)
P6 0.0136(9) 0.0207(10) 0.0185(9) 0.0054(8) 0.0017(7) 0.0038(8)
O1 0.014(3) 0.027(3) 0.037(3) 0.012(3) 0.002(2) 0.001(2)
O2 0.021(3) 0.023(3) 0.023(3) 0.005(2) -0.004(2) -0.001(2)
O3 0.031(3) 0.014(3) 0.025(3) 0.006(2) -0.002(2) -0.004(2)
O4 0.014(3) 0.023(3) 0.035(3) 0.017(2) -0.001(2) -0.004(2)
O5 0.022(3) 0.014(3) 0.024(3) 0.004(2) -0.003(2) 0.002(2)
O6 0.021(3) 0.015(3) 0.027(3) -0.004(2) -0.004(2) 0.008(2)
O7 0.035(3) 0.015(3) 0.028(3) 0.003(2) -0.001(2) 0.003(2)
O8 0.028(3) 0.023(3) 0.021(3) -0.001(2) -0.001(2) 0.012(2)
O9 0.017(3) 0.019(3) 0.022(3) 0.010(2) 0.003(2) 0.003(2)
O10 0.030(3) 0.022(3) 0.020(3) 0.009(2) 0.002(2) 0.004(2)
O11 0.029(3) 0.016(3) 0.028(3) 0.008(2) -0.005(2) 0.001(2)
O12 0.025(3) 0.031(3) 0.026(3) 0.011(2) -0.007(2) 0.002(2)
O13 0.024(3) 0.021(3) 0.014(2) 0.002(2) 0.003(2) 0.003(2)
O14 0.015(3) 0.023(3) 0.019(3) -0.004(2) 0.001(2) 0.002(2)
O15 0.022(3) 0.019(3) 0.021(3) 0.004(2) -0.004(2) 0.004(2)
O16 0.018(3) 0.016(3) 0.022(3) -0.002(2) -0.006(2) 0.003(2)
O17 0.019(3) 0.018(3) 0.024(3) 0.006(2) 0.004(2) 0.004(2)
O18 0.024(3) 0.019(3) 0.021(3) 0.007(2) -0.001(2) -0.002(2)
O19 0.032(3) 0.018(3) 0.018(3) 0.003(2) 0.008(2) 0.011(2)
O20 0.027(3) 0.017(3) 0.020(3) 0.006(2) 0.008(2) 0.005(2)
O21 0.018(3) 0.023(3) 0.023(3) 0.000(2) 0.001(2) 0.005(2)
O22 0.018(3) 0.026(3) 0.022(3) 0.008(2) 0.003(2) 0.008(2)
O23 0.015(3) 0.017(3) 0.031(3) 0.007(2) 0.000(2) 0.000(2)
O24 0.014(3) 0.024(3) 0.027(3) 0.007(2) 0.000(2) 0.005(2)
O25 0.014(2) 0.012(3) 0.019(3) 0.003(2) 0.000(2) 0.002(2)
O26 0.024(3) 0.029(3) 0.058(4) 0.011(3) 0.005(3) 0.007(3)
O27 0.015(3) 0.019(3) 0.071(5) 0.008(3) -0.001(3) 0.002(2)
O28 0.028(3) 0.027(4) 0.093(6) 0.021(4) -0.010(4) -0.007(3)
O29 0.159(10) 0.025(4) 0.057(5) 0.004(4) 0.036(6) 0.014(5)
O30 0.065(5) 0.032(4) 0.059(5) 0.001(3) 0.012(4) 0.006(4)
O31 0.119(8) 0.064(6) 0.067(6) 0.038(5) 0.024(5) 0.038(6)
O32 0.054(4) 0.038(4) 0.023(3) -0.005(3) 0.000(3) 0.017(3)
O33 0.054(5) 0.057(5) 0.045(4) -0.006(4) -0.030(4) 0.023(4)
O34 0.039(4) 0.044(4) 0.016(3) 0.006(3) 0.013(3) 0.013(3)
O35 0.016(3) 0.035(3) 0.034(3) 0.016(3) 0.007(2) 0.004(2)
O36 0.026(3) 0.030(3) 0.039(3) 0.010(3) -0.012(3) 0.001(3)
O37 0.056(4) 0.038(4) 0.034(3) 0.003(3) 0.003(3) 0.029(3)
O38 0.024(3) 0.018(3) 0.031(3) 0.006(2) 0.003(2) 0.007(2)
O39 0.056(4) 0.051(4) 0.030(3) 0.023(3) 0.010(3) 0.034(4)
O40 0.143(10) 0.074(7) 0.193(12) 0.091(8) 0.120(10) 0.064(7)
O41 0.030(3) 0.030(3) 0.052(4) 0.017(3) 0.005(3) 0.014(3)
O42 0.063(5) 0.027(4) 0.055(4) 0.005(3) -0.018(4) -0.002(3)
O43 0.071(6) 0.072(6) 0.039(4) 0.021(4) 0.011(4) 0.012(5)
O44 0.164(14) 0.181(15) 0.194(15) 0.141(13) 0.113(12) 0.092(13)
O45 0.106(8) 0.065(6) 0.066(6) -0.028(5) -0.027(5) 0.051(6)
O46 0.040(4) 0.065(5) 0.066(5) 0.009(4) -0.008(4) 0.018(4)
O47 0.030(4) 0.048(5) 0.108(7) 0.045(5) -0.008(4) 0.009(3)
N1 0.027(4) 0.024(4) 0.048(5) 0.008(3) -0.001(3) 0.002(3)
N2 0.092(8) 0.042(6) 0.056(6) 0.016(5) 0.010(6) 0.027(6)
C1 0.027(4) 0.024(4) 0.035(5) 0.015(4) -0.005(4) 0.000(4)
C6 0.019(4) 0.030(5) 0.055(6) 0.010(4) -0.004(4) -0.002(4)
C5 0.036(5) 0.021(5) 0.073(8) 0.014(5) -0.002(5) -0.012(4)
C4 0.050(7) 0.040(6) 0.073(8) 0.037(6) 0.009(6) 0.001(5)
C3 0.036(5) 0.055(7) 0.038(5) 0.025(5) 0.003(4) 0.003(5)
C2 0.032(5) 0.039(5) 0.033(5) 0.021(4) -0.003(4) 0.001(4)
C10 0.034(5) 0.048(6) 0.046(6) -0.006(5) 0.000(5) 0.000(5)
C11A 0.046(10) 0.075(13) 0.040(9) 0.000(8) -0.010(7) 0.011(9)
C12A 0.048(10) 0.070(12) 0.081(13) -0.032(10) -0.006(9) -0.007(9)
C11B 0.05(2) 0.06(3) 0.07(3) -0.01(2) -0.05(2) 0.015(19)
C12B 0.048(10) 0.070(12) 0.081(13) -0.032(10) -0.006(9) -0.007(9)
C7 0.032(5) 0.036(5) 0.039(5) 0.009(4) -0.004(4) -0.001(4)
C9 0.046(6) 0.037(6) 0.050(6) -0.001(5) -0.009(5) 0.005(5)
C8 0.074(9) 0.078(9) 0.038(6) 0.002(6) -0.003(6) 0.002(7)
C13 0.033(4) 0.024(4) 0.018(4) 0.001(3) -0.001(3) 0.012(4)
C14 0.040(5) 0.031(5) 0.021(4) -0.001(3) -0.004(4) 0.018(4)
C15 0.057(7) 0.057(7) 0.028(5) 0.003(5) -0.004(5) 0.039(6)
C16 0.034(5) 0.067(7) 0.033(5) -0.004(5) 0.002(4) 0.036(5)
C17 0.040(5) 0.049(6) 0.025(5) -0.005(4) 0.002(4) 0.014(5)
C18 0.031(5) 0.032(5) 0.021(4) -0.004(3) 0.003(3) 0.013(4)
C19 0.071(7) 0.023(5) 0.039(5) 0.001(4) -0.002(5) 0.024(5)
C21 0.065(8) 0.032(6) 0.068(8) 0.000(5) -0.014(6) -0.002(5)
C20 0.086(9) 0.037(6) 0.066(7) 0.012(5) 0.009(7) 0.035(6)
C22 0.039(5) 0.030(5) 0.039(5) 0.001(4) 0.019(4) 0.009(4)
C23 0.113(11) 0.074(9) 0.043(6) 0.012(6) 0.002(7) 0.063(9)
C24 0.068(9) 0.026(6) 0.160(15) 0.016(8) 0.060(9) 0.011(6)
C25 0.046(6) 0.041(6) 0.031(5) 0.015(4) -0.019(4) -0.009(5)
C26 0.073(9) 0.083(10) 0.025(5) 0.008(6) -0.018(5) -0.007(7)
C27 0.18(2) 0.091(13) 0.052(9) 0.013(9) -0.028(10) 0.017(13)
C28 0.21(2) 0.078(12) 0.050(9) 0.020(9) -0.027(11) -0.003(14)
C29 0.140(15) 0.039(8) 0.114(13) 0.046(9) -0.050(12) -0.018(9)
C30 0.093(10) 0.034(6) 0.073(8) 0.022(6) -0.060(8) -0.007(6)
C31 0.083(9) 0.073(9) 0.041(6) -0.020(6) -0.030(6) 0.032(8)
C32 0.078(9) 0.054(8) 0.058(7) 0.008(6) 0.010(7) 0.023(7)
C33 0.048(8) 0.083(11) 0.145(15) -0.027(10) -0.021(9) 0.010(8)
C37 0.028(4) 0.017(4) 0.022(4) 0.001(3) -0.008(3) 0.005(3)
C38 0.031(4) 0.017(4) 0.022(4) 0.006(3) -0.005(3) 0.000(3)
C39 0.048(6) 0.020(4) 0.035(5) 0.001(4) 0.001(4) 0.005(4)
C40 0.070(8) 0.015(5) 0.066(7) 0.003(5) 0.005(6) 0.014(5)
C41 0.050(6) 0.036(5) 0.030(5) -0.010(4) 0.008(4) 0.020(5)
C42 0.032(5) 0.031(5) 0.027(4) 0.003(4) 0.007(4) 0.010(4)
C43 0.025(4) 0.020(4) 0.030(4) 0.007(3) -0.002(3) 0.003(3)
C44 0.024(4) 0.036(5) 0.048(6) 0.013(4) 0.004(4) 0.009(4)
C45 0.028(5) 0.037(5) 0.043(5) 0.013(4) 0.004(4) 0.004(4)
C46 0.042(5) 0.041(6) 0.030(5) 0.002(4) 0.013(4) 0.009(4)
C47 0.055(7) 0.054(7) 0.042(6) 0.009(5) 0.010(5) 0.010(6)
C48 0.047(7) 0.083(9) 0.058(7) 0.020(7) 0.028(6) 0.019(6)
C49 0.024(4) 0.017(4) 0.018(4) 0.005(3) 0.009(3) 0.004(3)
C50 0.025(4) 0.029(5) 0.024(4) 0.011(3) 0.006(3) 0.007(4)
C51 0.037(5) 0.041(5) 0.026(4) 0.018(4) 0.002(4) 0.015(4)
C52 0.054(6) 0.025(5) 0.038(5) 0.019(4) 0.011(5) 0.008(4)
C53 0.052(6) 0.017(4) 0.030(5) 0.008(4) 0.007(4) 0.001(4)
C54 0.031(4) 0.018(4) 0.015(4) 0.002(3) 0.005(3) 0.001(3)
C55 0.037(5) 0.041(5) 0.024(4) 0.012(4) -0.010(4) 0.001(4)
C56 0.056(7) 0.026(5) 0.076(8) -0.010(5) -0.021(6) -0.001(5)
C57 0.044(6) 0.062(7) 0.035(5) 0.017(5) -0.009(5) -0.001(5)
C58 0.027(5) 0.036(5) 0.038(5) 0.017(4) 0.001(4) -0.001(4)
C59 0.047(6) 0.041(6) 0.072(8) 0.008(5) 0.002(6) 0.020(5)
C60 0.045(6) 0.055(7) 0.050(6) -0.007(5) -0.002(5) -0.008(5)
C61 0.013(4) 0.027(4) 0.038(5) 0.014(4) 0.009(3) 0.007(3)
C62 0.015(4) 0.032(5) 0.038(5) 0.017(4) 0.009(3) 0.007(3)
C63 0.021(4) 0.025(5) 0.065(6) 0.012(4) 0.012(4) 0.008(4)
C64 0.024(4) 0.031(5) 0.069(7) 0.030(5) 0.013(4) 0.015(4)
C65 0.024(5) 0.057(7) 0.051(6) 0.032(5) 0.010(4) 0.017(4)
C66 0.022(4) 0.044(5) 0.031(5) 0.019(4) 0.009(4) 0.013(4)
C67 0.032(5) 0.036(5) 0.031(5) -0.004(4) 0.004(4) 0.017(4)
C68 0.037(5) 0.042(6) 0.032(5) 0.005(4) 0.008(4) 0.020(4)
C69 0.050(6) 0.041(6) 0.048(6) -0.013(5) 0.004(5) 0.013(5)
C70 0.031(5) 0.048(6) 0.030(5) 0.016(4) 0.003(4) 0.019(4)
C71 0.045(6) 0.079(8) 0.042(6) 0.023(6) 0.019(5) 0.033(6)
C72 0.047(6) 0.069(8) 0.037(6) 0.016(5) -0.005(5) 0.021(6)
C73 0.068(10) 0.138(16) 0.108(12) -0.059(11) -0.057(9) 0.044(10)
C74 0.076(8) 0.067(8) 0.033(5) -0.001(5) 0.009(5) 0.043(7)
C75 0.030(5) 0.029(5) 0.043(5) 0.003(4) 0.008(4) -0.004(4)
C76 0.025(5) 0.044(6) 0.038(5) 0.008(4) -0.013(4) -0.005(4)
C78 0.22(2) 0.051(10) 0.113(14) 0.022(10) 0.061(15) -0.005(13)
C79 0.133(15) 0.097(13) 0.069(9) 0.030(9) 0.050(10) 0.030(11)
C80 0.109(12) 0.067(9) 0.054(8) -0.006(7) -0.010(8) 0.010(9)
C81 0.090(10) 0.043(7) 0.053(7) -0.002(6) -0.012(7) 0.013(7)
C82 0.23(4) 0.056(14) 0.71(9) 0.06(3) 0.22(5) 0.059(19)
C83 0.043(7) 0.083(10) 0.108(11) 0.032(9) -0.009(7) 0.015(7)
C84 0.147(18) 0.132(17) 0.162(18) 0.119(15) 0.069(15) 0.074(15)
C85 0.080(9) 0.089(10) 0.065(8) 0.039(7) 0.018(7) 0.054(8)
C34 0.097(8) 0.070(7) 0.100(8) 0.009(6) -0.034(7) 0.044(6)
C35A 0.24(4) 0.046(10) 0.095(19) -0.005(12) -0.012(19) 0.087(18)
C36A 0.099(11) 0.11(2) 0.117(18) -0.005(19) -0.017(13) 0.067(13)
C35B 0.24(4) 0.046(10) 0.095(19) -0.005(12) -0.012(19) 0.087(18)
C36B 0.099(11) 0.11(2) 0.117(18) -0.005(19) -0.017(13) 0.067(13)

loop_
_atom_type_symbol
_atom_type_description
_atom_type_scat_dispersion_real
_atom_type_scat_dispersion_imag
_atom_type_scat_source
C C 0.0033 0.0016 'International Tables Vol C Tables 4.2.6.8 and 6.1.1.4'
H H 0.0000 0.0000 'International Tables Vol C Tables 4.2.6.8 and 6.1.1.4'
Gd Gd -0.1653 3.9035 'International Tables Vol C Tables 4.2.6.8 and 6.1.1.4'
N N 0.0061 0.0033 'International Tables Vol C Tables 4.2.6.8 and 6.1.1.4'
O O 0.0106 0.0060 'International Tables Vol C Tables 4.2.6.8 and 6.1.1.4'
P P 0.1023 0.0942 'International Tables Vol C Tables 4.2.6.8 and 6.1.1.4'

loop_
_geom_angle_atom_site_label_1
_geom_angle_atom_site_label_2
_geom_angle_atom_site_label_3
_geom_angle
O18 Gd1 O21 92.85(19)
O18 Gd1 O5 88.64(19)
O21 Gd1 O5 151.07(18)
O18 Gd1 O3 150.27(18)
O21 Gd1 O3 105.47(19)
O5 Gd1 O3 86.33(19)
O18 Gd1 O25 80.63(17)
O21 Gd1 O25 79.75(17)
O5 Gd1 O25 71.99(17)
O3 Gd1 O25 125.03(17)
O18 Gd1 O33 86.6(2)
O21 Gd1 O33 65.7(2)
O5 Gd1 O33 143.2(2)
O3 Gd1 O33 80.2(2)
O25 Gd1 O33 142.4(2)
O18 Gd1 O32 74.4(2)
O21 Gd1 O32 135.24(19)
O5 Gd1 O32 72.79(19)
O3 Gd1 O32 76.1(2)
O25 Gd1 O32 136.84(19)
O33 Gd1 O32 70.8(2)
O18 Gd1 O2 149.77(17)
O21 Gd1 O2 79.58(18)
O5 Gd1 O2 84.69(18)
O3 Gd1 O2 58.66(17)
O25 Gd1 O2 69.26(17)
O33 Gd1 O2 115.7(2)
O32 Gd1 O2 130.6(2)
O18 Gd1 P1 173.45(14)
O21 Gd1 P1 92.99(14)
O5 Gd1 P1 84.81(13)
O3 Gd1 P1 29.03(13)
O25 Gd1 P1 97.52(13)
O33 Gd1 P1 98.5(2)
O32 Gd1 P1 103.34(16)
O2 Gd1 P1 29.63(12)
O18 Gd1 Gd2 114.71(13)
O21 Gd1 Gd2 70.27(13)
O5 Gd1 Gd2 82.88(13)
O3 Gd1 Gd2 93.71(13)
O25 Gd1 Gd2 35.33(12)
O33 Gd1 Gd2 131.75(18)
O32 Gd1 Gd2 154.04(15)
O2 Gd1 Gd2 35.21(12)
P1 Gd1 Gd2 64.73(4)
O18 Gd1 Gd3 74.74(13)
O21 Gd1 Gd3 115.42(13)
O5 Gd1 Gd3 37.69(12)
O3 Gd1 Gd3 115.84(13)
O25 Gd1 Gd3 36.06(12)
O33 Gd1 Gd3 161.3(2)
O32 Gd1 Gd3 102.50(15)
O2 Gd1 Gd3 82.17(12)
P1 Gd1 Gd3 100.04(4)
Gd2 Gd1 Gd3 60.093(11)
O13 Gd2 O22 93.88(19)
O13 Gd2 O2 154.49(18)
O22 Gd2 O2 85.48(19)
O13 Gd2 O25 81.12(17)
O22 Gd2 O25 82.77(17)
O2 Gd2 O25 73.50(18)
O13 Gd2 O10 105.27(19)
O22 Gd2 O10 145.44(19)
O2 Gd2 O10 88.79(18)
O25 Gd2 O10 127.90(18)
O13 Gd2 O34 86.7(2)
O22 Gd2 O34 78.60(19)
O2 Gd2 O34 118.0(2)
O25 Gd2 O34 156.93(19)
O10 Gd2 O34 74.20(19)
O13 Gd2 O9 88.00(18)
O22 Gd2 O9 151.23(17)
O2 Gd2 O9 80.81(18)
O25 Gd2 O9 69.14(16)
O10 Gd2 O9 59.70(17)
O34 Gd2 O9 130.17(18)
O13 Gd2 P3 98.67(14)
O22 Gd2 P3 167.44(14)
O2 Gd2 P3 82.99(14)
O25 Gd2 P3 98.64(13)
O10 Gd2 P3 29.60(13)
O34 Gd2 P3 102.51(15)
O9 Gd2 P3 30.13(12)
O13 Gd2 Gd1 116.22(12)
O22 Gd2 Gd1 74.91(13)
O2 Gd2 Gd1 39.12(13)
O25 Gd2 Gd1 35.75(12)
O10 Gd2 Gd1 118.99(13)
O34 Gd2 Gd1 145.73(15)
O9 Gd2 Gd1 78.53(11)
P3 Gd2 Gd1 98.90(4)
O13 Gd2 Gd3 72.53(13)
O22 Gd2 Gd3 118.17(13)
O2 Gd2 Gd3 85.29(13)
O25 Gd2 Gd3 36.30(12)
O10 Gd2 Gd3 95.19(13)
O34 Gd2 Gd3 153.49(15)
O9 Gd2 Gd3 35.82(11)
P3 Gd2 Gd3 65.84(4)
Gd1 Gd2 Gd3 60.631(12)
O14 Gd3 O17 91.47(19)
O14 Gd3 O9 89.22(18)
O17 Gd3 O9 145.27(17)
O14 Gd3 O35 84.50(19)
O17 Gd3 O35 73.47(18)
O9 Gd3 O35 141.05(18)
O14 Gd3 O6 151.37(18)
O17 Gd3 O6 111.18(18)
O9 Gd3 O6 81.93(18)
O35 Gd3 O6 85.48(19)
O14 Gd3 O25 78.06(17)
O17 Gd3 O25 76.15(17)
O9 Gd3 O25 70.05(17)
O35 Gd3 O25 144.36(18)
O6 Gd3 O25 123.17(17)
O14 Gd3 O36 77.6(2)
O17 Gd3 O36 142.94(18)
O9 Gd3 O36 70.77(18)
O35 Gd3 O36 70.33(19)
O6 Gd3 O36 73.79(19)
O25 Gd3 O36 133.62(18)
O14 Gd3 O5 145.88(17)
O17 Gd3 O5 82.15(17)
O9 Gd3 O5 78.07(17)
O35 Gd3 O5 124.70(19)
O6 Gd3 O5 58.32(16)
O25 Gd3 O5 67.86(17)
O36 Gd3 O5 125.62(18)
O14 Gd3 P2 164.43(14)
O17 Gd3 P2 100.24(13)
O9 Gd3 P2 75.30(13)
O35 Gd3 P2 108.56(15)
O6 Gd3 P2 29.21(12)
O25 Gd3 P2 94.71(12)
O36 Gd3 P2 98.45(14)
O5 Gd3 P2 29.44(12)
O14 Gd3 Gd2 71.03(13)
O17 Gd3 Gd2 110.51(13)
O9 Gd3 Gd2 38.01(12)
O35 Gd3 Gd2 155.15(15)
O6 Gd3 Gd2 113.99(13)
O25 Gd3 Gd2 35.06(11)
O36 Gd3 Gd2 99.30(14)
O5 Gd3 Gd2 79.90(12)
P2 Gd3 Gd2 95.07(4)
O14 Gd3 Gd1 112.50(13)
O17 Gd3 Gd1 69.03(13)
O9 Gd3 Gd1 78.69(12)
O35 Gd3 Gd1 138.79(13)
O6 Gd3 Gd1 92.47(12)
O25 Gd3 Gd1 35.25(11)
O36 Gd3 Gd1 147.82(13)
O5 Gd3 Gd1 34.24(12)
P2 Gd3 Gd1 63.33(4)
Gd2 Gd3 Gd1 59.276(16)
O15 Gd4 O23 89.33(19)
O15 Gd4 O19 83.58(18)
O23 Gd4 O19 88.49(19)
O15 Gd4 O39 152.05(19)
O23 Gd4 O39 98.0(2)
O19 Gd4 O39 69.79(19)
O15 Gd4 O37 69.55(19)
O23 Gd4 O37 95.5(2)
O19 Gd4 O37 152.74(19)
O39 Gd4 O37 135.7(2)
O15 Gd4 O27 82.6(2)
O23 Gd4 O27 171.06(19)
O19 Gd4 O27 86.7(2)
O39 Gd4 O27 87.4(2)
O37 Gd4 O27 85.5(2)
O15 Gd4 O38 135.35(18)
O23 Gd4 O38 71.82(18)
O19 Gd4 O38 133.86(19)
O39 Gd4 O38 72.22(19)
O37 Gd4 O38 72.40(19)
O27 Gd4 O38 116.79(18)
O15 Gd4 O26 118.52(19)
O23 Gd4 O26 138.88(18)
O19 Gd4 O26 122.04(19)
O39 Gd4 O26 71.9(2)
O37 Gd4 O26 70.3(2)
O27 Gd4 O26 49.67(18)
O38 Gd4 O26 67.13(18)
O15 Gd4 N1 100.20(19)
O23 Gd4 N1 163.3(2)
O19 Gd4 N1 106.1(2)
O39 Gd4 N1 80.0(2)
O37 Gd4 N1 75.5(2)
O27 Gd4 N1 24.89(19)
O38 Gd4 N1 91.93(19)
O26 Gd4 N1 24.84(18)
O11 Gd5 O7 84.42(19)
O11 Gd5 O1 89.1(2)
O7 Gd5 O1 84.8(2)
O11 Gd5 O41 90.2(2)
O7 Gd5 O41 79.4(2)
O1 Gd5 O41 164.2(2)
O11 Gd5 O42 161.0(2)
O7 Gd5 O42 77.2(2)
O1 Gd5 O42 84.5(2)
O41 Gd5 O42 91.1(3)
O11 Gd5 O29 72.8(2)
O7 Gd5 O29 146.1(3)
O1 Gd5 O29 118.7(3)
O41 Gd5 O29 76.0(3)
O42 Gd5 O29 125.9(2)
O11 Gd5 O40 105.7(3)
O7 Gd5 O40 144.3(3)
O1 Gd5 O40 61.7(3)
O41 Gd5 O40 133.4(3)
O42 Gd5 O40 86.9(4)
O29 Gd5 O40 68.0(4)
O11 Gd5 O30 121.8(2)
O7 Gd5 O30 136.6(2)
O1 Gd5 O30 125.4(2)
O41 Gd5 O30 67.7(2)
O42 Gd5 O30 76.0(2)
O29 Gd5 O30 50.3(2)
O40 Gd5 O30 66.7(3)
O1 P1 O3 115.3(3)
O1 P1 O2 114.6(3)
O3 P1 O2 105.3(3)
O1 P1 O4 108.4(3)
O3 P1 O4 106.2(3)
O2 P1 O4 106.3(3)
O1 P1 Gd1 133.9(2)
O3 P1 Gd1 49.5(2)
O2 P1 Gd1 55.8(2)
O4 P1 Gd1 117.6(2)
O7 P2 O5 114.1(3)
O7 P2 O6 116.0(3)
O5 P2 O6 105.5(3)
O7 P2 O8 106.6(3)
O5 P2 O8 105.5(3)
O6 P2 O8 108.6(3)
O7 P2 Gd3 126.7(2)
O5 P2 Gd3 54.8(2)
O6 P2 Gd3 51.48(19)
O8 P2 Gd3 126.7(2)
O11 P3 O10 113.2(3)
O11 P3 O9 115.2(3)
O10 P3 O9 107.3(3)
O11 P3 O12 107.6(3)
O10 P3 O12 110.5(3)
O9 P3 O12 102.5(3)
O11 P3 Gd2 131.2(2)
O10 P3 Gd2 51.5(2)
O9 P3 Gd2 55.8(2)
O12 P3 Gd2 121.3(2)
O14 P4 O15 113.4(3)
O14 P4 O13 112.1(3)
O15 P4 O13 112.5(3)
O14 P4 O16 105.1(3)
O15 P4 O16 108.0(3)
O13 P4 O16 105.1(3)
O17 P5 O19 113.8(3)
O17 P5 O18 112.2(3)
O19 P5 O18 112.9(3)
O17 P5 O20 104.7(3)
O19 P5 O20 106.9(3)
O18 P5 O20 105.6(3)
O23 P6 O22 113.9(3)
O23 P6 O21 113.4(3)
O22 P6 O21 112.5(3)
O23 P6 O24 106.9(3)
O22 P6 O24 104.4(3)
O21 P6 O24 104.6(3)
P1 O1 Gd5 147.3(3)
P1 O2 Gd2 158.9(3)
P1 O2 Gd1 94.6(2)
Gd2 O2 Gd1 105.7(2)
P1 O3 Gd1 101.5(3)
C1 O4 P1 129.2(5)
P2 O5 Gd1 153.6(3)
P2 O5 Gd3 95.7(2)
Gd1 O5 Gd3 108.07(19)
P2 O6 Gd3 99.3(2)
P2 O7 Gd5 160.6(3)
C13 O8 P2 123.2(5)
P3 O9 Gd3 158.8(3)
P3 O9 Gd2 94.0(2)
Gd3 O9 Gd2 106.16(18)
P3 O10 Gd2 98.9(3)
P3 O11 Gd5 148.7(3)
C25 O12 P3 121.8(5)
P4 O13 Gd2 131.2(3)
P4 O14 Gd3 134.0(3)
P4 O15 Gd4 168.9(3)
C37 O16 P4 125.3(5)
P5 O17 Gd3 135.9(3)
P5 O18 Gd1 130.4(3)
P5 O19 Gd4 165.5(3)
C49 O20 P5 125.2(5)
P6 O21 Gd1 134.8(3)
P6 O22 Gd2 130.8(3)
P6 O23 Gd4 159.9(3)
C61 O24 P6 122.4(5)
Gd2 O25 Gd1 108.92(19)
Gd2 O25 Gd3 108.64(19)
Gd1 O25 Gd3 108.69(19)
Gd2 O25 H25 101(6)
Gd1 O25 H25 113(6)
Gd3 O25 H25 116(6)
N1 O26 Gd4 92.7(5)
N1 O27 Gd4 101.2(5)
N2 O29 Gd5 99.7(6)
N2 O30 Gd5 94.7(5)
Gd1 O32 H32A 125.2
Gd1 O32 H32B 125.4
H32A O32 H32B 109.4
C73 O33 Gd1 137.4(8)
C73 O33 H33 107(2)
Gd1 O33 H33 112.4(17)
C74 O34 Gd2 124.5(6)
C74 O34 H34 110.1(17)
Gd2 O34 H34 125.0(17)
C75 O35 Gd3 122.4(5)
C75 O35 H35 109.4(17)
Gd3 O35 H35 127.7(17)
C76 O36 Gd3 126.3(5)
C76 O36 H36 108.4(18)
Gd3 O36 H36 123.2(19)
Gd4 O37 H37A 111.1
Gd4 O37 H37B 109.9
H37A O37 H37B 107.9
Gd4 O38 H38A 110.1
Gd4 O38 H38B 109.4
H38A O38 H38B 108.8
C85 O39 Gd4 135.4(6)
C85 O39 H39 109.0(16)
Gd4 O39 H39 115.0(16)
C84 O40 Gd5 145.9(11)
Gd5 O41 H41A 110.3
Gd5 O41 H41B 109.7
H41A O41 H41B 108.8
C78 O42 Gd5 127.4(9)
C78 O42 H42 110.2(19)
Gd5 O42 H42 121.8(17)
C79 O43 H43A 109.5
C82 O44 H44 109.5
C80 O45 H45 109.5
C81 O46 H46A 109.5
C83 O47 H47 109.5
O28 N1 O26 121.9(8)
O28 N1 O27 122.0(7)
O26 N1 O27 116.1(7)
O28 N1 Gd4 175.1(6)
O26 N1 Gd4 62.4(4)
O27 N1 Gd4 53.9(4)
O31 N2 O29 123.6(10)
O31 N2 O30 121.5(10)
O29 N2 O30 114.8(9)
C2 C1 C6 124.2(8)
C2 C1 O4 118.0(8)
C6 C1 O4 117.6(8)
C1 C6 C5 117.2(9)
C1 C6 C10 121.3(8)
C5 C6 C10 121.3(9)
C4 C5 C6 120.3(10)
C4 C5 H5 119.8
C6 C5 H5 119.8
C5 C4 C3 121.0(9)
C5 C4 H4 119.5
C3 C4 H4 119.5
C4 C3 C2 121.2(10)
C4 C3 H3 119.4
C2 C3 H3 119.4
C1 C2 C3 116.1(9)
C1 C2 C7 121.7(8)
C3 C2 C7 122.1(9)
C12A C10 C6 115.7(11)
C11B C10 C6 113.0(19)
C12A C10 C11A 105.9(12)
C6 C10 C11A 107.4(9)
C11B C10 C12B 104.3(18)
C6 C10 C12B 105.4(18)
C12A C10 H10 109.2
C6 C10 H10 109.2
C11A C10 H10 109.2
C10 C11A H11A 109.5
C10 C11A H11B 109.5
H11A C11A H11B 109.5
C10 C11A H11C 109.5
H11A C11A H11C 109.5
H11B C11A H11C 109.5
C10 C12A H12A 109.5
C10 C12A H12B 109.5
H12A C12A H12B 109.5
C10 C12A H12C 109.5
H12A C12A H12C 109.5
H12B C12A H12C 109.5
C10 C11B H11D 109.5
C10 C11B H11E 109.5
H11D C11B H11E 109.5
C10 C11B H11F 109.5
H11D C11B H11F 109.5
H11E C11B H11F 109.5
C10 C12B H12D 109.5
C10 C12B H12E 109.5
H12D C12B H12E 109.5
C10 C12B H12F 109.5
H12D C12B H12F 109.5
H12E C12B H12F 109.5
C9 C7 C8 109.1(9)
C9 C7 C2 111.7(8)
C8 C7 C2 113.2(9)
C9 C7 H7 107.5
C8 C7 H7 107.5
C2 C7 H7 107.5
C7 C9 H9A 109.5
C7 C9 H9B 109.5
H9A C9 H9B 109.5
C7 C9 H9C 109.5
H9A C9 H9C 109.5
H9B C9 H9C 109.5
C7 C8 H8A 109.5
C7 C8 H8B 109.5
H8A C8 H8B 109.5
C7 C8 H8C 109.5
H8A C8 H8C 109.5
H8B C8 H8C 109.5
C18 C13 C14 125.5(8)
C18 C13 O8 117.4(7)
C14 C13 O8 117.1(7)
C13 C14 C15 114.6(9)
C13 C14 C19 123.3(8)
C15 C14 C19 122.0(8)
C16 C15 C14 123.0(9)
C16 C15 H15 118.5
C14 C15 H15 118.5
C15 C16 C17 118.4(9)
C15 C16 H16 120.8
C17 C16 H16 120.8
C18 C17 C16 121.7(10)
C18 C17 H17 119.2
C16 C17 H17 119.2
C13 C18 C17 116.7(8)
C13 C18 C22 122.0(8)
C17 C18 C22 120.9(8)
C14 C19 C20 114.9(9)
C14 C19 C21 108.1(8)
C20 C19 C21 110.4(9)
C14 C19 H19 107.7
C20 C19 H19 107.7
C21 C19 H19 107.7
C19 C21 H21A 109.5
C19 C21 H21B 109.5
H21A C21 H21B 109.5
C19 C21 H21C 109.5
H21A C21 H21C 109.5
H21B C21 H21C 109.5
C19 C20 H20A 109.5
C19 C20 H20B 109.5
H20A C20 H20B 109.5
C19 C20 H20C 109.5
H20A C20 H20C 109.5
H20B C20 H20C 109.5
C18 C22 C24 114.0(9)
C18 C22 C23 109.2(8)
C24 C22 C23 113.2(11)
C18 C22 H22 106.6
C24 C22 H22 106.6
C23 C22 H22 106.6
C22 C23 H23A 109.5
C22 C23 H23B 109.5
H23A C23 H23B 109.5
C22 C23 H23C 109.5
H23A C23 H23C 109.5
H23B C23 H23C 109.5
C22 C24 H24A 109.5
C22 C24 H24B 109.5
H24A C24 H24B 109.5
C22 C24 H24C 109.5
H24A C24 H24C 109.5
H24B C24 H24C 109.5
C30 C25 C26 125.4(10)
C30 C25 O12 118.4(10)
C26 C25 O12 116.2(9)
C27 C26 C25 119.3(15)
C27 C26 C31 118.3(14)
C25 C26 C31 122.0(10)
C28 C27 C26 117.8(18)
C28 C27 H27 121.1
C26 C27 H27 121.1
C27 C28 C29 126.2(15)
C27 C28 H28 116.9
C29 C28 H28 116.9
C28 C29 C30 118.1(13)
C28 C29 H29 120.9
C30 C29 H29 120.9
C25 C30 C34 121.5(11)
C25 C30 C29 113.0(13)
C34 C30 C29 125.5(12)
C33 C31 C32 110.6(10)
C33 C31 C26 116.1(13)
C32 C31 C26 108.4(10)
C33 C31 H31 107.1
C32 C31 H31 107.1
C26 C31 H31 107.1
C31 C32 H32C 109.5
C31 C32 H32D 109.5
H32C C32 H32D 109.5
C31 C32 H32E 109.5
H32C C32 H32E 109.5
H32D C32 H32E 109.5
C31 C33 H33A 109.5
C31 C33 H33B 109.5
H33A C33 H33B 109.5
C31 C33 H33C 109.5
H33A C33 H33C 109.5
H33B C33 H33C 109.5
C38 C37 O16 118.5(7)
C38 C37 C42 123.6(8)
O16 C37 C42 117.7(7)
C37 C38 C39 117.0(8)
C37 C38 C43 120.9(7)
C39 C38 C43 122.1(8)
C40 C39 C38 121.5(9)
C40 C39 H39A 119.3
C38 C39 H39A 119.3
C41 C40 C39 120.2(9)
C41 C40 H40 119.9
C39 C40 H40 119.9
C40 C41 C42 121.2(8)
C40 C41 H41 119.4
C42 C41 H41 119.4
C37 C42 C41 116.5(8)
C37 C42 C46 121.8(8)
C41 C42 C46 121.5(8)
C45 C43 C38 113.8(7)
C45 C43 C44 110.3(7)
C38 C43 C44 110.2(7)
C45 C43 H43 107.4
C38 C43 H43 107.4
C44 C43 H43 107.4
C43 C44 H44A 109.5
C43 C44 H44B 109.5
H44A C44 H44B 109.5
C43 C44 H44C 109.5
H44A C44 H44C 109.5
H44B C44 H44C 109.5
C43 C45 H45A 109.5
C43 C45 H45B 109.5
H45A C45 H45B 109.5
C43 C45 H45C 109.5
H45A C45 H45C 109.5
H45B C45 H45C 109.5
C42 C46 C47 109.0(8)
C42 C46 C48 112.5(9)
C47 C46 C48 110.3(8)
C42 C46 H46 108.3
C47 C46 H46 108.3
C48 C46 H46 108.3
C46 C47 H47A 109.5
C46 C47 H47B 109.5
H47A C47 H47B 109.5
C46 C47 H47C 109.5
H47A C47 H47C 109.5
H47B C47 H47C 109.5
C46 C48 H48A 109.5
C46 C48 H48B 109.5
H48A C48 H48B 109.5
C46 C48 H48C 109.5
H48A C48 H48C 109.5
H48B C48 H48C 109.5
O20 C49 C54 117.0(7)
O20 C49 C50 119.1(7)
C54 C49 C50 123.9(7)
C49 C50 C51 116.4(8)
C49 C50 C55 122.1(7)
C51 C50 C55 121.2(7)
C52 C51 C50 121.5(8)
C52 C51 H51 119.2
C50 C51 H51 119.2
C53 C52 C51 120.0(8)
C53 C52 H52 120.0
C51 C52 H52 120.0
C52 C53 C54 121.8(8)
C52 C53 H53 119.1
C54 C53 H53 119.1
C49 C54 C53 116.4(8)
C49 C54 C58 121.9(7)
C53 C54 C58 121.4(8)
C50 C55 C57 114.3(8)
C50 C55 C56 109.3(8)
C57 C55 C56 109.3(8)
C50 C55 H55 107.9
C57 C55 H55 107.9
C56 C55 H55 107.9
C55 C56 H56A 109.5
C55 C56 H56B 109.5
H56A C56 H56B 109.5
C55 C56 H56C 109.5
H56A C56 H56C 109.5
H56B C56 H56C 109.5
C55 C57 H57A 109.5
C55 C57 H57B 109.5
H57A C57 H57B 109.5
C55 C57 H57C 109.5
H57A C57 H57C 109.5
H57B C57 H57C 109.5
C54 C58 C60 115.4(8)
C54 C58 C59 108.9(8)
C60 C58 C59 109.2(8)
C54 C58 H58 107.7
C60 C58 H58 107.7
C59 C58 H58 107.7
C58 C59 H59A 109.5
C58 C59 H59B 109.5
H59A C59 H59B 109.5
C58 C59 H59C 109.5
H59A C59 H59C 109.5
H59B C59 H59C 109.5
C58 C60 H60A 109.5
C58 C60 H60B 109.5
H60A C60 H60B 109.5
C58 C60 H60C 109.5
H60A C60 H60C 109.5
H60B C60 H60C 109.5
C66 C61 O24 118.4(7)
C66 C61 C62 123.6(8)
O24 C61 C62 117.9(7)
C63 C62 C61 116.5(8)
C63 C62 C67 125.3(8)
C61 C62 C67 118.2(7)
C62 C63 C64 120.9(9)
C62 C63 H63 119.5
C64 C63 H63 119.5
C65 C64 C63 120.6(8)
C65 C64 H64 119.7
C63 C64 H64 119.7
C64 C65 C66 121.7(9)
C64 C65 H65 119.2
C66 C65 H65 119.2
C61 C66 C65 116.7(9)
C61 C66 C70 122.1(8)
C65 C66 C70 121.2(8)
C68 C67 C62 111.3(7)
C68 C67 C69 110.9(8)
C62 C67 C69 112.2(8)
C68 C67 H67 107.4
C62 C67 H67 107.4
C69 C67 H67 107.4
C67 C68 H68A 109.5
C67 C68 H68B 109.5
H68A C68 H68B 109.5
C67 C68 H68C 109.5
H68A C68 H68C 109.5
H68B C68 H68C 109.5
C67 C69 H69A 109.5
C67 C69 H69B 109.5
H69A C69 H69B 109.5
C67 C69 H69C 109.5
H69A C69 H69C 109.5
H69B C69 H69C 109.5
C72 C70 C66 112.2(8)
C72 C70 C71 111.2(8)
C66 C70 C71 111.2(8)
C72 C70 H70 107.3
C66 C70 H70 107.3
C71 C70 H70 107.3
C70 C71 H71A 109.5
C70 C71 H71B 109.5
H71A C71 H71B 109.5
C70 C71 H71C 109.5
H71A C71 H71C 109.5
H71B C71 H71C 109.5
C70 C72 H72A 109.5
C70 C72 H72B 109.5
H72A C72 H72B 109.5
C70 C72 H72C 109.5
H72A C72 H72C 109.5
H72B C72 H72C 109.5
O33 C73 H73A 109.5
O33 C73 H73B 109.5
H73A C73 H73B 109.5
O33 C73 H73C 109.5
H73A C73 H73C 109.5
H73B C73 H73C 109.5
O34 C74 H74A 109.5
O34 C74 H74B 109.5
H74A C74 H74B 109.5
O34 C74 H74C 109.5
H74A C74 H74C 109.5
H74B C74 H74C 109.5
O35 C75 H75A 109.5
O35 C75 H75B 109.5
H75A C75 H75B 109.5
O35 C75 H75C 109.5
H75A C75 H75C 109.5
H75B C75 H75C 109.5
O36 C76 H76A 109.5
O36 C76 H76B 109.5
H76A C76 H76B 109.5
O36 C76 H76C 109.5
H76A C76 H76C 109.5
H76B C76 H76C 109.5
O42 C78 H78A 109.5
O42 C78 H78B 109.5
H78A C78 H78B 109.5
O42 C78 H78C 109.5
H78A C78 H78C 109.5
H78B C78 H78C 109.5
O43 C79 H79A 109.5
O43 C79 H79B 109.5
H79A C79 H79B 109.5
O43 C79 H79C 109.5
H79A C79 H79C 109.5
H79B C79 H79C 109.5
O45 C80 H80A 109.5
O45 C80 H80B 109.5
H80A C80 H80B 109.5
O45 C80 H80C 109.5
H80A C80 H80C 109.5
H80B C80 H80C 109.5
O46 C81 H81A 109.5
O46 C81 H81B 109.5
H81A C81 H81B 109.5
O46 C81 H81C 109.5
H81A C81 H81C 109.5
H81B C81 H81C 109.5
O44 C82 H82A 109.5
O44 C82 H82B 109.5
H82A C82 H82B 109.5
O44 C82 H82C 109.5
H82A C82 H82C 109.5
H82B C82 H82C 109.5
O47 C83 H83A 109.5
O47 C83 H83B 109.5
H83A C83 H83B 109.5
O47 C83 H83C 109.5
H83A C83 H83C 109.5
H83B C83 H83C 109.5
O40 C84 H84A 109.5
O40 C84 H84B 109.5
H84A C84 H84B 109.5
O40 C84 H84C 109.5
H84A C84 H84C 109.5
H84B C84 H84C 109.5
O39 C85 H85A 109.5
O39 C85 H85B 109.5
H85A C85 H85B 109.5
O39 C85 H85C 109.5
H85A C85 H85C 109.5
H85B C85 H85C 109.5
C36A C34 C30 124(3)
C36A C34 C35A 88(4)
C30 C34 C35A 105.4(16)
C30 C34 C35B 146(3)
C30 C34 C36B 103.5(15)
C35B C34 C36B 91(4)
C34 C35A H35A 109.5
C34 C35A H35B 109.5
H35A C35A H35B 109.5
C34 C35A H35C 109.5
H35A C35A H35C 109.5
H35B C35A H35C 109.5
C34 C36A H36A 109.5
C34 C36A H36B 109.5
H36A C36A H36B 109.5
C34 C36A H36C 109.5
H36A C36A H36C 109.5
H36B C36A H36C 109.5
C34 C35B H35D 109.5
C34 C35B H35E 109.5
H35D C35B H35E 109.5
C34 C35B H35F 109.5
H35D C35B H35F 109.5
H35E C35B H35F 109.5
C34 C36B H36D 109.5
C34 C36B H36E 109.5
H36D C36B H36E 109.5
C34 C36B H36F 109.5
H36D C36B H36F 109.5
H36E C36B H36F 109.5

loop_
_geom_bond_atom_site_label_1
_geom_bond_atom_site_label_2
_geom_bond_distance
Gd1 O18 2.261(5)
Gd1 O21 2.303(5)
Gd1 O5 2.332(5)
Gd1 O3 2.382(5)
Gd1 O25 2.401(5)
Gd1 O33 2.485(6)
Gd1 O32 2.523(6)
Gd1 O2 2.547(5)
Gd1 P1 3.070(2)
Gd1 Gd2 3.8868(8)
Gd1 Gd3 3.9404(9)
Gd2 O13 2.241(5)
Gd2 O22 2.272(5)
Gd2 O2 2.327(5)
Gd2 O25 2.376(5)
Gd2 O10 2.401(5)
Gd2 O34 2.411(5)
Gd2 O9 2.513(5)
Gd2 P3 3.030(2)
Gd2 Gd3 3.9194(8)
Gd3 O14 2.275(5)
Gd3 O17 2.317(5)
Gd3 O9 2.388(5)
Gd3 O35 2.425(5)
Gd3 O6 2.446(5)
Gd3 O25 2.449(5)
Gd3 O36 2.529(5)
Gd3 O5 2.534(5)
Gd3 P2 3.085(2)
Gd4 O15 2.269(5)
Gd4 O23 2.277(5)
Gd4 O19 2.286(5)
Gd4 O39 2.449(6)
Gd4 O37 2.453(6)
Gd4 O27 2.455(6)
Gd4 O38 2.458(5)
Gd4 O26 2.644(6)
Gd4 N1 2.980(7)
Gd5 O11 2.242(5)
Gd5 O7 2.285(6)
Gd5 O1 2.307(5)
Gd5 O41 2.390(6)
Gd5 O42 2.418(7)
Gd5 O29 2.523(9)
Gd5 O40 2.546(10)
Gd5 O30 2.607(7)
P1 O1 1.506(6)
P1 O3 1.520(6)
P1 O2 1.522(6)
P1 O4 1.595(5)
P2 O7 1.499(6)
P2 O5 1.524(5)
P2 O6 1.525(5)
P2 O8 1.623(5)
P3 O11 1.507(6)
P3 O10 1.515(6)
P3 O9 1.525(5)
P3 O12 1.616(5)
P4 O14 1.507(5)
P4 O15 1.515(5)
P4 O13 1.519(5)
P4 O16 1.620(5)
P5 O17 1.510(5)
P5 O19 1.514(5)
P5 O18 1.522(5)
P5 O20 1.628(5)
P6 O23 1.504(5)
P6 O22 1.512(5)
P6 O21 1.517(5)
P6 O24 1.641(5)
O4 C1 1.406(9)
O8 C13 1.419(10)
O12 C25 1.413(10)
O16 C37 1.394(9)
O20 C49 1.392(9)
O24 C61 1.402(9)
O25 H25 0.85(9)
O26 N1 1.253(9)
O27 N1 1.278(9)
O28 N1 1.214(9)
O29 N2 1.275(11)
O30 N2 1.312(12)
O31 N2 1.247(11)
O32 H32A 0.8807
O32 H32B 0.8820
O33 C73 1.401(14)
O33 H33 0.876(10)
O34 C74 1.409(11)
O34 H34 0.875(9)
O35 C75 1.450(10)
O35 H35 0.874(10)
O36 C76 1.422(10)
O36 H36 0.875(10)
O37 H37A 0.8959
O37 H37B 0.8950
O38 H38A 0.8800
O38 H38B 0.8786
O39 C85 1.425(11)
O39 H39 0.872(10)
O40 C84 1.332(16)
O41 H41A 0.8817
O41 H41B 0.8827
O42 C78 1.349(16)
O42 H42 0.875(10)
O43 C79 1.393(14)
O43 H43A 0.8400
O44 C82 1.350(18)
O44 H44 0.8400
O45 C80 1.378(14)
O45 H45 0.8400
O46 C81 1.430(13)
O46 H46A 0.8400
O47 C83 1.414(14)
O47 H47 0.8400
C1 C2 1.388(13)
C1 C6 1.388(12)
C6 C5 1.407(13)
C6 C10 1.519(14)
C5 C4 1.358(16)
C5 H5 0.9500
C4 C3 1.392(15)
C4 H4 0.9500
C3 C2 1.396(12)
C3 H3 0.9500
C2 C7 1.523(13)
C10 C12A 1.506(14)
C10 C11B 1.508(16)
C10 C11A 1.591(14)
C10 C12B 1.610(18)
C10 H10 1.0000
C11A H11A 0.9800
C11A H11B 0.9800
C11A H11C 0.9800
C12A H12A 0.9800
C12A H12B 0.9800
C12A H12C 0.9800
C11B H11D 0.9800
C11B H11E 0.9800
C11B H11F 0.9800
C12B H12D 0.9800
C12B H12E 0.9800
C12B H12F 0.9800
C7 C9 1.510(13)
C7 C8 1.512(14)
C7 H7 1.0000
C9 H9A 0.9800
C9 H9B 0.9800
C9 H9C 0.9800
C8 H8A 0.9800
C8 H8B 0.9800
C8 H8C 0.9800
C13 C18 1.380(12)
C13 C14 1.401(11)
C14 C15 1.402(13)
C14 C19 1.508(14)
C15 C16 1.394(15)
C15 H15 0.9500
C16 C17 1.399(13)
C16 H16 0.9500
C17 C18 1.390(12)
C17 H17 0.9500
C18 C22 1.513(12)
C19 C20 1.520(13)
C19 C21 1.546(14)
C19 H19 1.0000
C21 H21A 0.9800
C21 H21B 0.9800
C21 H21C 0.9800
C20 H20A 0.9800
C20 H20B 0.9800
C20 H20C 0.9800
C22 C24 1.518(14)
C22 C23 1.519(15)
C22 H22 1.0000
C23 H23A 0.9800
C23 H23B 0.9800
C23 H23C 0.9800
C24 H24A 0.9800
C24 H24B 0.9800
C24 H24C 0.9800
C25 C30 1.383(15)
C25 C26 1.410(17)
C26 C27 1.341(18)
C26 C31 1.541(18)
C27 C28 1.34(2)
C27 H27 0.9500
C28 C29 1.38(2)
C28 H28 0.9500
C29 C30 1.46(2)
C29 H29 0.9500
C30 C34 1.46(2)
C31 C33 1.481(18)
C31 C32 1.520(18)
C31 H31 1.0000
C32 H32C 0.9800
C32 H32D 0.9800
C32 H32E 0.9800
C33 H33A 0.9800
C33 H33B 0.9800
C33 H33C 0.9800
C37 C38 1.388(11)
C37 C42 1.396(11)
C38 C39 1.392(11)
C38 C43 1.523(11)
C39 C40 1.376(14)
C39 H39A 0.9500
C40 C41 1.375(14)
C40 H40 0.9500
C41 C42 1.402(12)
C41 H41 0.9500
C42 C46 1.505(12)
C43 C45 1.518(11)
C43 C44 1.525(11)
C43 H43 1.0000
C44 H44A 0.9800
C44 H44B 0.9800
C44 H44C 0.9800
C45 H45A 0.9800
C45 H45B 0.9800
C45 H45C 0.9800
C46 C47 1.533(14)
C46 C48 1.544(14)
C46 H46 1.0000
C47 H47A 0.9800
C47 H47B 0.9800
C47 H47C 0.9800
C48 H48A 0.9800
C48 H48B 0.9800
C48 H48C 0.9800
C49 C54 1.395(11)
C49 C50 1.396(11)
C50 C51 1.412(11)
C50 C55 1.524(12)
C51 C52 1.381(13)
C51 H51 0.9500
C52 C53 1.369(13)
C52 H52 0.9500
C53 C54 1.412(11)
C53 H53 0.9500
C54 C58 1.489(12)
C55 C57 1.526(13)
C55 C56 1.537(14)
C55 H55 1.0000
C56 H56A 0.9800
C56 H56B 0.9800
C56 H56C 0.9800
C57 H57A 0.9800
C57 H57B 0.9800
C57 H57C 0.9800
C58 C60 1.524(13)
C58 C59 1.529(13)
C58 H58 1.0000
C59 H59A 0.9800
C59 H59B 0.9800
C59 H59C 0.9800
C60 H60A 0.9800
C60 H60B 0.9800
C60 H60C 0.9800
C61 C66 1.388(11)
C61 C62 1.410(12)
C62 C63 1.387(12)
C62 C67 1.526(12)
C63 C64 1.389(13)
C63 H63 0.9500
C64 C65 1.359(14)
C64 H64 0.9500
C65 C66 1.393(13)
C65 H65 0.9500
C66 C70 1.523(13)
C67 C68 1.515(13)
C67 C69 1.540(12)
C67 H67 1.0000
C68 H68A 0.9800
C68 H68B 0.9800
C68 H68C 0.9800
C69 H69A 0.9800
C69 H69B 0.9800
C69 H69C 0.9800
C70 C72 1.520(12)
C70 C71 1.533(13)
C70 H70 1.0000
C71 H71A 0.9800
C71 H71B 0.9800
C71 H71C 0.9800
C72 H72A 0.9800
C72 H72B 0.9800
C72 H72C 0.9800
C73 H73A 0.9800
C73 H73B 0.9800
C73 H73C 0.9800
C74 H74A 0.9800
C74 H74B 0.9800
C74 H74C 0.9800
C75 H75A 0.9800
C75 H75B 0.9800
C75 H75C 0.9800
C76 H76A 0.9800
C76 H76B 0.9800
C76 H76C 0.9800
C78 H78A 0.9800
C78 H78B 0.9800
C78 H78C 0.9800
C79 H79A 0.9800
C79 H79B 0.9800
C79 H79C 0.9800
C80 H80A 0.9800
C80 H80B 0.9800
C80 H80C 0.9800
C81 H81A 0.9800
C81 H81B 0.9800
C81 H81C 0.9800
C82 H82A 0.9800
C82 H82B 0.9800
C82 H82C 0.9800
C83 H83A 0.9800
C83 H83B 0.9800
C83 H83C 0.9800
C84 H84A 0.9800
C84 H84B 0.9800
C84 H84C 0.9800
C85 H85A 0.9800
C85 H85B 0.9800
C85 H85C 0.9800
C34 C36A 1.40(6)
C34 C35A 1.58(3)
C34 C35B 1.66(5)
C34 C36B 1.67(3)
C35A H35A 0.9800
C35A H35B 0.9800
C35A H35C 0.9800
C36A H36A 0.9800
C36A H36B 0.9800
C36A H36C 0.9800
C35B H35D 0.9800
C35B H35E 0.9800
C35B H35F 0.9800
C36B H36D 0.9800
C36B H36E 0.9800
C36B H36F 0.9800

loop_
_geom_hbond_atom_site_label_D
_geom_hbond_atom_site_label_H
_geom_hbond_atom_site_label_A
_geom_hbond_distance_DH
_geom_hbond_distance_HA
_geom_hbond_distance_DA
_geom_hbond_angle_DHA
_geom_hbond_site_symmetry_A
O32 H32A O45 0.88 2.51 3.164(13) 131.1 1_545
O37 H37B O31 0.89 2.11 2.769(11) 129.2 1_565
O38 H38B O30 0.88 2.00 2.804(9) 151.9 1_565
O38 H38B O31 0.88 2.54 3.284(11) 143.6 1_565
O38 H38B N2 0.88 2.60 3.458(11) 166.4 1_565
O41 H41A O26 0.88 2.28 3.053(9) 147.1 1_545
O41 H41A O30 0.88 2.34 2.790(10) 111.9 .
O41 H41A N2 0.88 2.58 3.075(12) 116.5 .
O41 H41B O47 0.88 1.97 2.615(9) 128.8 .
O43 H43A O44 0.84 1.91 2.69(2) 154.2 .
O45 H45 O3 0.84 1.84 2.661(9) 163.8 1_565
O46 H46A O24 0.84 2.29 2.963(9) 137.4 .
C74 H74A O22 0.98 2.59 3.174(11) 118.3 .
C76 H76A O35 0.98 2.61 3.125(11) 112.7 .
C84 H84C N2 0.98 2.46 3.18(2) 130.3 .
O34 H34 O43 0.875(9) 1.81(3) 2.673(9) 168(10) .
O35 H35 O46 0.874(10) 1.864(17) 2.723(9) 167(4) 1_655
O36 H36 O12 0.875(10) 2.29(10) 2.912(8) 128(10) .
O42 H42 O45 0.875(10) 1.91(8) 2.702(12) 149(15) 1_545
O25 H25 O15 0.85(9) 2.52(9) 3.222(7) 140(7) .
O44 H44 O10 0.84 1.94 2.754(13) 162.9 .
O47 H47 O6 0.84 1.95 2.720(8) 151.4 .
C84 H84C O29 0.98 2.66 3.17(2) 112.5 .
O37 H37B O26 0.89 2.50 2.938(9) 110.5 .
C78 H78A O30 0.98 2.29 3.07(2) 135.6 .

loop_
_geom_torsion_atom_site_label_1
_geom_torsion_atom_site_label_2
_geom_torsion_atom_site_label_3
_geom_torsion_atom_site_label_4
_geom_torsion
O3 P1 O1 Gd5 61.2(7)
O2 P1 O1 Gd5 -61.3(7)
O4 P1 O1 Gd5 -179.9(6)
Gd1 P1 O1 Gd5 4.1(8)
O1 P1 O2 Gd2 -36.2(11)
O3 P1 O2 Gd2 -163.9(9)
O4 P1 O2 Gd2 83.6(10)
Gd1 P1 O2 Gd2 -163.8(11)
O1 P1 O2 Gd1 127.6(3)
O3 P1 O2 Gd1 -0.1(3)
O4 P1 O2 Gd1 -112.6(3)
O1 P1 O3 Gd1 -127.3(3)
O2 P1 O3 Gd1 0.1(3)
O4 P1 O3 Gd1 112.7(3)
O1 P1 O4 C1 1.7(8)
O3 P1 O4 C1 126.1(7)
O2 P1 O4 C1 -122.1(7)
Gd1 P1 O4 C1 178.4(6)
O7 P2 O5 Gd1 -35.8(8)
O6 P2 O5 Gd1 -164.2(7)
O8 P2 O5 Gd1 80.9(7)
Gd3 P2 O5 Gd1 -154.8(8)
O7 P2 O5 Gd3 119.0(3)
O6 P2 O5 Gd3 -9.4(3)
O8 P2 O5 Gd3 -124.3(3)
O7 P2 O6 Gd3 -117.5(3)
O5 P2 O6 Gd3 9.8(3)
O8 P2 O6 Gd3 122.6(3)
O5 P2 O7 Gd5 -68.0(11)
O6 P2 O7 Gd5 54.9(12)
O8 P2 O7 Gd5 175.9(10)
Gd3 P2 O7 Gd5 -5.0(13)
O7 P2 O8 C13 -110.3(6)
O5 P2 O8 C13 128.0(6)
O6 P2 O8 C13 15.3(7)
Gd3 P2 O8 C13 70.6(6)
O11 P3 O9 Gd3 -73.7(9)
O10 P3 O9 Gd3 159.3(8)
O12 P3 O9 Gd3 42.8(9)
Gd2 P3 O9 Gd3 162.3(10)
O11 P3 O9 Gd2 124.0(3)
O10 P3 O9 Gd2 -3.1(3)
O12 P3 O9 Gd2 -119.5(3)
O11 P3 O10 Gd2 -125.0(3)
O9 P3 O10 Gd2 3.2(3)
O12 P3 O10 Gd2 114.2(3)
O10 P3 O11 Gd5 77.2(7)
O9 P3 O11 Gd5 -46.8(8)
O12 P3 O11 Gd5 -160.3(6)
Gd2 P3 O11 Gd5 18.9(9)
O11 P3 O12 C25 -75.6(7)
O10 P3 O12 C25 48.5(8)
O9 P3 O12 C25 162.6(7)
Gd2 P3 O12 C25 105.1(7)
O14 P4 O13 Gd2 -54.7(5)
O15 P4 O13 Gd2 74.6(5)
O16 P4 O13 Gd2 -168.2(4)
O15 P4 O14 Gd3 -78.1(5)
O13 P4 O14 Gd3 50.7(5)
O16 P4 O14 Gd3 164.2(4)
O14 P4 O15 Gd4 69.4(18)
O13 P4 O15 Gd4 -59.1(18)
O16 P4 O15 Gd4 -174.6(17)
O14 P4 O16 C37 127.4(6)
O15 P4 O16 C37 6.1(7)
O13 P4 O16 C37 -114.2(6)
O19 P5 O17 Gd3 76.0(5)
O18 P5 O17 Gd3 -53.6(5)
O20 P5 O17 Gd3 -167.6(4)
O17 P5 O18 Gd1 48.3(5)
O19 P5 O18 Gd1 -81.8(5)
O20 P5 O18 Gd1 161.8(4)
O17 P5 O19 Gd4 -72.3(14)
O18 P5 O19 Gd4 57.0(15)
O20 P5 O19 Gd4 172.6(13)
O17 P5 O20 C49 -140.2(6)
O19 P5 O20 C49 -19.1(7)
O18 P5 O20 C49 101.3(6)
O23 P6 O21 Gd1 78.7(5)
O22 P6 O21 Gd1 -52.4(5)
O24 P6 O21 Gd1 -165.2(4)
O23 P6 O22 Gd2 -84.7(5)
O21 P6 O22 Gd2 46.1(5)
O24 P6 O22 Gd2 159.0(4)
O22 P6 O23 Gd4 56.1(11)
O21 P6 O23 Gd4 -74.3(10)
O24 P6 O23 Gd4 170.9(9)
O23 P6 O24 C61 7.7(6)
O22 P6 O24 C61 128.7(6)
O21 P6 O24 C61 -112.9(6)
Gd4 O26 N1 O28 -177.3(8)
Gd4 O26 N1 O27 5.2(8)
Gd4 O27 N1 O28 176.8(8)
Gd4 O27 N1 O26 -5.7(8)
Gd5 O29 N2 O31 175.4(11)
Gd5 O29 N2 O30 -7.3(11)
Gd5 O30 N2 O31 -175.6(10)
Gd5 O30 N2 O29 7.0(11)
P1 O4 C1 C2 103.6(9)
P1 O4 C1 C6 -79.9(9)
C2 C1 C6 C5 0.9(14)
O4 C1 C6 C5 -175.3(8)
C2 C1 C6 C10 175.7(9)
O4 C1 C6 C10 -0.6(13)
C1 C6 C5 C4 -1.0(15)
C10 C6 C5 C4 -175.7(10)
C6 C5 C4 C3 1.4(17)
C5 C4 C3 C2 -1.6(17)
C6 C1 C2 C3 -1.1(14)
O4 C1 C2 C3 175.1(8)
C6 C1 C2 C7 -177.5(8)
O4 C1 C2 C7 -1.3(13)
C4 C3 C2 C1 1.4(14)
C4 C3 C2 C7 177.8(9)
C1 C6 C10 C12A 175.1(11)
C5 C6 C10 C12A -10.4(16)
C1 C6 C10 C11B -117.1(19)
C5 C6 C10 C11B 57(2)
C1 C6 C10 C11A -66.9(12)
C5 C6 C10 C11A 107.6(11)
C1 C6 C10 C12B 129.6(16)
C5 C6 C10 C12B -55.9(18)
C1 C2 C7 C9 66.5(12)
C3 C2 C7 C9 -109.8(10)
C1 C2 C7 C8 -169.8(9)
C3 C2 C7 C8 13.9(14)
P2 O8 C13 C18 -93.6(8)
P2 O8 C13 C14 88.9(8)
C18 C13 C14 C15 4.2(12)
O8 C13 C14 C15 -178.5(7)
C18 C13 C14 C19 -172.3(8)
O8 C13 C14 C19 5.0(11)
C13 C14 C15 C16 -0.9(13)
C19 C14 C15 C16 175.5(9)
C14 C15 C16 C17 -2.4(14)
C15 C16 C17 C18 3.0(13)
C14 C13 C18 C17 -3.7(12)
O8 C13 C18 C17 179.1(7)
C14 C13 C18 C22 168.9(8)
O8 C13 C18 C22 -8.4(11)
C16 C17 C18 C13 -0.2(12)
C16 C17 C18 C22 -172.8(8)
C13 C14 C19 C20 -161.1(8)
C15 C14 C19 C20 22.8(12)
C13 C14 C19 C21 75.1(11)
C15 C14 C19 C21 -101.1(10)
C13 C18 C22 C24 153.9(10)
C17 C18 C22 C24 -33.9(13)
C13 C18 C22 C23 -78.4(11)
C17 C18 C22 C23 93.9(11)
P3 O12 C25 C30 93.1(11)
P3 O12 C25 C26 -89.1(10)
C30 C25 C26 C27 -5(2)
O12 C25 C26 C27 177.8(13)
C30 C25 C26 C31 168.6(12)
O12 C25 C26 C31 -8.9(16)
C25 C26 C27 C28 1(3)
C31 C26 C27 C28 -172.8(17)
C26 C27 C28 C29 2(4)
C27 C28 C29 C30 -1(3)
C26 C25 C30 C34 -171.9(12)
O12 C25 C30 C34 5.6(17)
C26 C25 C30 C29 5.3(18)
O12 C25 C30 C29 -177.2(10)
C28 C29 C30 C25 -2(2)
C28 C29 C30 C34 174.7(17)
C27 C26 C31 C33 -33.9(19)
C25 C26 C31 C33 152.7(12)
C27 C26 C31 C32 91.2(17)
C25 C26 C31 C32 -82.1(13)
P4 O16 C37 C38 -86.8(8)
P4 O16 C37 C42 99.0(8)
O16 C37 C38 C39 -175.4(7)
C42 C37 C38 C39 -1.5(12)
O16 C37 C38 C43 1.5(11)
C42 C37 C38 C43 175.4(7)
C37 C38 C39 C40 -0.1(13)
C43 C38 C39 C40 -176.9(9)
C38 C39 C40 C41 1.2(16)
C39 C40 C41 C42 -0.7(16)
C38 C37 C42 C41 1.9(13)
O16 C37 C42 C41 175.8(7)
C38 C37 C42 C46 -173.6(8)
O16 C37 C42 C46 0.3(12)
C40 C41 C42 C37 -0.7(14)
C40 C41 C42 C46 174.8(10)
C37 C38 C43 C45 168.6(7)
C39 C38 C43 C45 -14.7(11)
C37 C38 C43 C44 -66.9(10)
C39 C38 C43 C44 109.8(9)
C37 C42 C46 C47 99.3(10)
C41 C42 C46 C47 -76.0(11)
C37 C42 C46 C48 -138.0(9)
C41 C42 C46 C48 46.8(12)
P5 O20 C49 C54 95.3(7)
P5 O20 C49 C50 -87.1(8)
O20 C49 C50 C51 -178.5(7)
C54 C49 C50 C51 -1.0(12)
O20 C49 C50 C55 -4.7(11)
C54 C49 C50 C55 172.7(8)
C49 C50 C51 C52 -0.2(12)
C55 C50 C51 C52 -174.1(8)
C50 C51 C52 C53 1.4(14)
C51 C52 C53 C54 -1.4(14)
O20 C49 C54 C53 178.6(7)
C50 C49 C54 C53 1.1(12)
O20 C49 C54 C58 4.7(11)
C50 C49 C54 C58 -172.8(8)
C52 C53 C54 C49 0.2(12)
C52 C53 C54 C58 174.1(8)
C49 C50 C55 C57 165.4(8)
C51 C50 C55 C57 -21.1(12)
C49 C50 C55 C56 -71.8(10)
C51 C50 C55 C56 101.7(10)
C49 C54 C58 C60 -158.5(8)
C53 C54 C58 C60 27.9(12)
C49 C54 C58 C59 78.4(10)
C53 C54 C58 C59 -95.2(10)
P6 O24 C61 C66 89.1(8)
P6 O24 C61 C62 -94.9(7)
C66 C61 C62 C63 0.0(12)
O24 C61 C62 C63 -175.9(7)
C66 C61 C62 C67 178.4(8)
O24 C61 C62 C67 2.6(11)
C61 C62 C63 C64 -1.3(12)
C67 C62 C63 C64 -179.7(8)
C62 C63 C64 C65 1.4(13)
C63 C64 C65 C66 0.0(14)
O24 C61 C66 C65 177.2(7)
C62 C61 C66 C65 1.3(12)
O24 C61 C66 C70 -4.1(12)
C62 C61 C66 C70 -179.9(8)
C64 C65 C66 C61 -1.3(13)
C64 C65 C66 C70 179.9(8)
C63 C62 C67 C68 105.2(9)
C61 C62 C67 C68 -73.1(9)
C63 C62 C67 C69 -19.7(12)
C61 C62 C67 C69 162.0(8)
C61 C66 C70 C72 127.8(9)
C65 C66 C70 C72 -53.5(12)
C61 C66 C70 C71 -106.9(9)
C65 C66 C70 C71 71.8(11)
C25 C30 C34 C36A 110(4)
C29 C30 C34 C36A -67(5)
C25 C30 C34 C35A -151.2(15)
C29 C30 C34 C35A 32(2)
C25 C30 C34 C35B -171(6)
C29 C30 C34 C35B 12(6)
C25 C30 C34 C36B 76.2(17)
C29 C30 C34 C36B -100.7(18)
